data_4063527
loop_
_publ_author_name
'Chianese, Anthony R.'
'Mo, Allen'
'Datta, Dibyadeep'

_publ_contact_author_address 'Department of Chemistry, Colgate University, Hamilton, NY 13346, USA'
_publ_contact_author_email ' achianese@colgate.edu '
_publ_contact_author_fax ' (315)-228-7935 '
_publ_contact_author_name ' Anthony R. Chianese'
_publ_contact_author_phone ' (315)-228-7718 '
_publ_section_title
;
 Flexible, Bowl-Shaped N-Heterocyclic Carbene Ligands: Substrate
 Specificity in Iridium-Catalyzed Ketone Hydrosilylation
;
_journal_issue 2
_journal_name_full Organometallics
_journal_page_first 465
_journal_page_last 472
_journal_paper_doi 10.1021/om800878m
_journal_volume 28
_journal_year 2009
_chemical_formula_moiety 'C163 H202 Cl Ir N2, 2(C4 H10 O)'
_chemical_formula_sum 'C171 H222 Cl Ir N2 O2'
_chemical_formula_weight 2565.32
_space_group_IT_number 2
_symmetry_cell_setting triclinic
_symmetry_Int_Tables_number 2
_symmetry_space_group_name_Hall '-P 1'
_symmetry_space_group_name_H-M 'P -1'
_atom_sites_solution_hydrogens geom
_atom_sites_solution_primary direct
_atom_sites_solution_secondary difmap
_audit_creation_method SHELXL-97
_cell_angle_alpha 105.1818(12)
_cell_angle_beta 91.6623(12)
_cell_angle_gamma 112.4566(12)
_cell_formula_units_Z 2
_cell_length_a 20.6701(20)
_cell_length_b 21.1109(21)
_cell_length_c 21.9235(21)
_cell_measurement_reflns_used 9576
_cell_measurement_temperature 100(2)
_cell_measurement_theta_max 28.1598
_cell_measurement_theta_min 2.2324
_cell_volume 8442.9(14)
_computing_structure_refinement 'SHELXL-97 (Sheldrick, 1997)'
_computing_structure_solution 'SHELXS-97 (Sheldrick, 1990)'
_diffrn_ambient_temperature 100(2)
_diffrn_measured_fraction_theta_full 0.999
_diffrn_measured_fraction_theta_max 0.909
_diffrn_measurement_device_type 'CCD area detector'
_diffrn_measurement_method 'phi and omega scans'
_diffrn_radiation_monochromator graphite
_diffrn_radiation_probe x-ray
_diffrn_radiation_type MoK\a
_diffrn_radiation_wavelength 0.71073
_diffrn_reflns_av_R_equivalents 0.0483
_diffrn_reflns_av_sigmaI/netI 0.0582
_diffrn_reflns_limit_h_max 27
_diffrn_reflns_limit_h_min -26
_diffrn_reflns_limit_k_max 27
_diffrn_reflns_limit_k_min -26
_diffrn_reflns_limit_l_max 29
_diffrn_reflns_limit_l_min -28
_diffrn_reflns_number 121184
_diffrn_reflns_theta_full 25.00
_diffrn_reflns_theta_max 28.36
_diffrn_reflns_theta_min 1.55
_diffrn_source 'fine-focus sealed tube'
_exptl_absorpt_coefficient_mu 0.852
_exptl_absorpt_correction_T_max 0.7585
_exptl_absorpt_correction_T_min 0.5654
_exptl_absorpt_correction_type multi-scan
_exptl_absorpt_process_details SAINTABS
_exptl_crystal_colour yellow
_exptl_crystal_density_diffrn 1.009
_exptl_crystal_density_method 'not measured'
_exptl_crystal_description block
_exptl_crystal_F_000 2744
_exptl_crystal_recrystallization_method ethanol/ether
_exptl_crystal_size_max 0.54
_exptl_crystal_size_mid 0.51
_exptl_crystal_size_min 0.33
_platon_squeeze_details
;
;
_refine_diff_density_max 5.348
_refine_diff_density_min -0.801
_refine_diff_density_rms 0.099
_refine_ls_extinction_method none
_refine_ls_goodness_of_fit_ref 1.079
_refine_ls_hydrogen_treatment constr
_refine_ls_matrix_type full
_refine_ls_number_parameters 1645
_refine_ls_number_reflns 38383
_refine_ls_number_restraints 64
_refine_ls_restrained_S_all 1.079
_refine_ls_R_factor_all 0.0619
_refine_ls_R_factor_gt 0.0492
_refine_ls_shift/su_max 0.002
_refine_ls_shift/su_mean 0.000
_refine_ls_structure_factor_coef Fsqd
_refine_ls_weighting_details 'calc w=1/[\s^2^(Fo^2^)+(0.0800P)^2^+0.6702P] where P=(Fo^2^+2Fc^2^)/3'
_refine_ls_weighting_scheme calc
_refine_ls_wR_factor_gt 0.1293
_refine_ls_wR_factor_ref 0.1358
_reflns_number_gt 31582
_reflns_number_total 38383
_reflns_threshold_expression >2sigma(I)
_cod_data_source_file om800878m_si_002.cif
_cod_data_source_block arc02
_cod_original_cell_volume 8442.8(14)
_cod_database_code 4063527

loop_
_symmetry_equiv_pos_as_xyz
'x, y, z'
'-x, -y, -z'

loop_
_atom_site_label
_atom_site_type_symbol
_atom_site_fract_x
_atom_site_fract_y
_atom_site_fract_z
_atom_site_U_iso_or_equiv
_atom_site_adp_type
_atom_site_occupancy
_atom_site_symmetry_multiplicity
_atom_site_calc_flag
_atom_site_refinement_flags
_atom_site_disorder_assembly
_atom_site_disorder_group
C1 C 0.35165(14) 0.52664(14) 0.48775(13) 0.0139(5) Uani 1 1 d . . .
C2 C 0.45937(15) 0.55242(15) 0.45386(13) 0.0167(6) Uani 1 1 d . . .
C3 C 0.51576(16) 0.56085(16) 0.41932(15) 0.0228(6) Uani 1 1 d . . .
H3 H 0.5084 0.5420 0.3741 0.027 Uiso 1 1 calc R . .
C4 C 0.58276(16) 0.59765(17) 0.45342(15) 0.0245(7) Uani 1 1 d . . .
H4 H 0.6224 0.6054 0.4310 0.029 Uiso 1 1 calc R . .
C5 C 0.59407(16) 0.62398(16) 0.52026(15) 0.0234(7) Uani 1 1 d . . .
H5 H 0.6411 0.6483 0.5422 0.028 Uiso 1 1 calc R . .
C6 C 0.53820(15) 0.61519(16) 0.55470(15) 0.0213(6) Uani 1 1 d . . .
H6 H 0.5456 0.6328 0.6000 0.026 Uiso 1 1 calc R . .
C7 C 0.47055(14) 0.57941(15) 0.52012(13) 0.0154(6) Uani 1 1 d . . .
C13 C 0.04036(18) 0.6079(2) 0.16944(18) 0.0349(8) Uani 1 1 d . . .
C14 C 0.0473(2) 0.6023(2) 0.23721(19) 0.0434(10) Uani 1 1 d . . .
H14A H 0.0016 0.5925 0.2529 0.065 Uiso 1 1 calc R . .
H14B H 0.0828 0.6476 0.2652 0.065 Uiso 1 1 calc R . .
H14C H 0.0620 0.5633 0.2370 0.065 Uiso 1 1 calc R . .
C15 C -0.0138(2) 0.5352(2) 0.1269(2) 0.0450(10) Uani 1 1 d . . .
H15A H -0.0190 0.5371 0.0829 0.067 Uiso 1 1 calc R . .
H15B H -0.0595 0.5245 0.1426 0.067 Uiso 1 1 calc R . .
H15C H 0.0026 0.4976 0.1279 0.067 Uiso 1 1 calc R . .
C16 C 0.0139(2) 0.6664(2) 0.1699(2) 0.0457(10) Uani 1 1 d . . .
H16A H 0.0076 0.6691 0.1263 0.069 Uiso 1 1 calc R . .
H16B H 0.0486 0.7127 0.1973 0.069 Uiso 1 1 calc R . .
H16C H -0.0314 0.6550 0.1865 0.069 Uiso 1 1 calc R . .
C17 C 0.1830(2) 0.66861(18) -0.01031(17) 0.0344(8) Uani 1 1 d . . .
C18 C 0.2026(2) 0.6127(2) -0.05467(17) 0.0383(9) Uani 1 1 d . . .
H18A H 0.2004 0.6173 -0.0979 0.057 Uiso 1 1 calc R . .
H18B H 0.1693 0.5647 -0.0551 0.057 Uiso 1 1 calc R . .
H18C H 0.2507 0.6198 -0.0397 0.057 Uiso 1 1 calc R . .
C19 C 0.1120(2) 0.6640(2) -0.03982(19) 0.0434(10) Uani 1 1 d . . .
H19A H 0.1161 0.6701 -0.0825 0.065 Uiso 1 1 calc R . .
H19B H 0.1002 0.7018 -0.0127 0.065 Uiso 1 1 calc R . .
H19C H 0.0747 0.6170 -0.0430 0.065 Uiso 1 1 calc R . .
C20 C 0.2387(2) 0.7431(2) -0.0022(2) 0.0452(10) Uani 1 1 d . . .
H20A H 0.2850 0.7458 0.0130 0.068 Uiso 1 1 calc R . .
H20B H 0.2270 0.7784 0.0289 0.068 Uiso 1 1 calc R . .
H20C H 0.2402 0.7534 -0.0434 0.068 Uiso 1 1 calc R . .
C21 C 0.67553(17) 0.72487(18) 0.23756(16) 0.0261(7) Uani 1 1 d . . .
C22 C 0.67170(19) 0.6734(2) 0.17236(18) 0.0363(8) Uani 1 1 d . . .
H22A H 0.6249 0.6335 0.1608 0.054 Uiso 1 1 calc R . .
H22B H 0.7082 0.6547 0.1745 0.054 Uiso 1 1 calc R . .
H22C H 0.6796 0.6991 0.1401 0.054 Uiso 1 1 calc R . .
C23 C 0.66041(19) 0.6835(2) 0.2875(2) 0.0389(9) Uani 1 1 d . . .
H23A H 0.6604 0.7157 0.3289 0.058 Uiso 1 1 calc R . .
H23B H 0.6971 0.6655 0.2915 0.058 Uiso 1 1 calc R . .
H23C H 0.6141 0.6431 0.2740 0.058 Uiso 1 1 calc R . .
C24 C 0.75040(17) 0.78276(19) 0.25790(18) 0.0334(8) Uani 1 1 d . . .
H24A H 0.7628 0.8087 0.2259 0.050 Uiso 1 1 calc R . .
H24B H 0.7836 0.7605 0.2616 0.050 Uiso 1 1 calc R . .
H24C H 0.7531 0.8164 0.2993 0.050 Uiso 1 1 calc R . .
C25 C 0.24953(19) 0.1817(2) -0.02955(16) 0.0325(8) Uani 1 1 d . . .
C26 C 0.2807(3) 0.1347(3) -0.0075(2) 0.0565(13) Uani 1 1 d . . .
H26A H 0.2912 0.1506 0.0392 0.085 Uiso 1 1 calc R . .
H26B H 0.3243 0.1388 -0.0258 0.085 Uiso 1 1 calc R . .
H26C H 0.2464 0.0846 -0.0219 0.085 Uiso 1 1 calc R . .
C27 C 0.3044(2) 0.2604(2) -0.0074(2) 0.0486(11) Uani 1 1 d . . .
H27A H 0.2855 0.2905 -0.0227 0.073 Uiso 1 1 calc R . .
H27B H 0.3482 0.2635 -0.0249 0.073 Uiso 1 1 calc R . .
H27C H 0.3141 0.2772 0.0393 0.073 Uiso 1 1 calc R . .
C28 C 0.2368(2) 0.1587(2) -0.10224(17) 0.0427(10) Uani 1 1 d . . .
H28A H 0.2045 0.1079 -0.1182 0.064 Uiso 1 1 calc R . .
H28B H 0.2819 0.1657 -0.1186 0.064 Uiso 1 1 calc R . .
H28C H 0.2157 0.1876 -0.1168 0.064 Uiso 1 1 calc R . .
C29 C -0.0180(2) 0.0913(2) -0.05430(17) 0.0431(10) Uani 1 1 d . . .
C30 C -0.0792(2) 0.0837(4) -0.0184(2) 0.088(2) Uani 1 1 d . . .
H30A H -0.0797 0.1310 0.0004 0.132 Uiso 1 1 calc R . .
H30B H -0.0749 0.0626 0.0156 0.132 Uiso 1 1 calc R . .
H30C H -0.1232 0.0524 -0.0476 0.132 Uiso 1 1 calc R . .
C31 C -0.0245(2) 0.0143(2) -0.08798(19) 0.0516(11) Uani 1 1 d . . .
H31A H -0.0245 -0.0106 -0.0559 0.077 Uiso 1 1 calc R . .
H31B H 0.0157 0.0168 -0.1114 0.077 Uiso 1 1 calc R . .
H31C H -0.0687 -0.0121 -0.1179 0.077 Uiso 1 1 calc R . .
C32 C -0.0197(2) 0.1268(3) -0.1060(2) 0.0560(12) Uani 1 1 d . . .
H32A H -0.0644 0.0992 -0.1351 0.084 Uiso 1 1 calc R . .
H32B H 0.0199 0.1284 -0.1299 0.084 Uiso 1 1 calc R . .
H32C H -0.0157 0.1758 -0.0862 0.084 Uiso 1 1 calc R . .
C33 C -0.08019(17) 0.01430(17) 0.31209(16) 0.0258(7) Uani 1 1 d . . .
C34 C -0.0556(2) -0.0066(2) 0.36762(18) 0.0416(9) Uani 1 1 d . . .
H34A H -0.0051 0.0036 0.3689 0.062 Uiso 1 1 calc R . .
H34B H -0.0825 -0.0580 0.3615 0.062 Uiso 1 1 calc R . .
H34C H -0.0635 0.0211 0.4079 0.062 Uiso 1 1 calc R . .
C35 C -0.16058(19) -0.0082(2) 0.3049(2) 0.0445(10) Uani 1 1 d . . .
H35A H -0.1733 0.0153 0.3447 0.067 Uiso 1 1 calc R . .
H35B H -0.1844 -0.0603 0.2957 0.067 Uiso 1 1 calc R . .
H35C H -0.1754 0.0063 0.2698 0.067 Uiso 1 1 calc R . .
C36 C -0.06380(19) -0.02615(17) 0.25014(16) 0.0312(8) Uani 1 1 d . . .
H36A H -0.0795 -0.0132 0.2143 0.047 Uiso 1 1 calc R . .
H36B H -0.0887 -0.0779 0.2432 0.047 Uiso 1 1 calc R . .
H36C H -0.0127 -0.0133 0.2531 0.047 Uiso 1 1 calc R . .
C37 C -0.04787(16) 0.26330(18) 0.44785(14) 0.0247(7) Uani 1 1 d . . .
C38 C -0.1181(2) 0.2212(2) 0.46828(19) 0.0420(10) Uani 1 1 d . . .
H38A H -0.1301 0.2540 0.5020 0.063 Uiso 1 1 calc R . .
H38B H -0.1133 0.1839 0.4844 0.063 Uiso 1 1 calc R . .
H38C H -0.1556 0.1990 0.4315 0.063 Uiso 1 1 calc R . .
C39 C -0.05490(19) 0.3250(2) 0.42847(17) 0.0329(8) Uani 1 1 d . . .
H39A H -0.0934 0.3057 0.3928 0.049 Uiso 1 1 calc R . .
H39B H -0.0105 0.3527 0.4153 0.049 Uiso 1 1 calc R . .
H39C H -0.0653 0.3563 0.4648 0.049 Uiso 1 1 calc R . .
C40 C 0.01160(19) 0.2929(2) 0.50470(16) 0.0338(8) Uani 1 1 d . . .
H40A H 0.0571 0.3176 0.4914 0.051 Uiso 1 1 calc R . .
H40B H 0.0131 0.2532 0.5191 0.051 Uiso 1 1 calc R . .
H40C H 0.0025 0.3267 0.5398 0.051 Uiso 1 1 calc R . .
C41 C 0.15939(16) 0.17023(16) 0.50908(14) 0.0223(6) Uani 1 1 d . . .
C42 C 0.1474(2) 0.09413(18) 0.5094(2) 0.0443(10) Uani 1 1 d . . .
H42A H 0.0966 0.0654 0.5059 0.066 Uiso 1 1 calc R . .
H42B H 0.1717 0.0962 0.5494 0.066 Uiso 1 1 calc R . .
H42C H 0.1663 0.0721 0.4733 0.066 Uiso 1 1 calc R . .
C43 C 0.12140(19) 0.1680(2) 0.44770(16) 0.0385(9) Uani 1 1 d . . .
H43A H 0.0703 0.1419 0.4456 0.058 Uiso 1 1 calc R . .
H43B H 0.1378 0.1436 0.4110 0.058 Uiso 1 1 calc R . .
H43C H 0.1316 0.2170 0.4469 0.058 Uiso 1 1 calc R . .
C44 C 0.23891(17) 0.21213(18) 0.51139(16) 0.0292(7) Uani 1 1 d . . .
H44A H 0.2555 0.1872 0.4752 0.044 Uiso 1 1 calc R . .
H44B H 0.2643 0.2156 0.5514 0.044 Uiso 1 1 calc R . .
H44C H 0.2478 0.2604 0.5091 0.044 Uiso 1 1 calc R . .
C45 C -0.04273(17) 0.15803(17) 0.64212(16) 0.0271(7) Uani 1 1 d . . .
C46 C -0.03931(19) 0.14261(19) 0.70640(18) 0.0358(8) Uani 1 1 d . . .
H46A H -0.0141 0.1114 0.7047 0.054 Uiso 1 1 calc R . .
H46B H -0.0874 0.1188 0.7153 0.054 Uiso 1 1 calc R . .
H46C H -0.0143 0.1878 0.7403 0.054 Uiso 1 1 calc R . .
C47 C -0.08372(18) 0.08698(19) 0.59040(19) 0.0388(9) Uani 1 1 d . . .
H47A H -0.0842 0.0956 0.5486 0.058 Uiso 1 1 calc R . .
H47B H -0.1324 0.0658 0.5991 0.058 Uiso 1 1 calc R . .
H47C H -0.0608 0.0540 0.5903 0.058 Uiso 1 1 calc R . .
C48 C -0.08322(17) 0.20612(18) 0.64426(17) 0.0311(8) Uani 1 1 d . . .
H48A H -0.0598 0.2507 0.6792 0.047 Uiso 1 1 calc R . .
H48B H -0.1319 0.1810 0.6513 0.047 Uiso 1 1 calc R . .
H48C H -0.0839 0.2173 0.6036 0.047 Uiso 1 1 calc R . .
C49 C 0.16408(17) 0.40208(17) 1.01144(14) 0.0247(7) Uani 1 1 d . . .
C50 C 0.1126(2) 0.4396(2) 1.02303(18) 0.0364(8) Uani 1 1 d . . .
H50A H 0.1382 0.4891 1.0502 0.055 Uiso 1 1 calc R . .
H50B H 0.0744 0.4138 1.0442 0.055 Uiso 1 1 calc R . .
H50C H 0.0926 0.4398 0.9820 0.055 Uiso 1 1 calc R . .
C51 C 0.1233(2) 0.32356(19) 0.97126(17) 0.0386(9) Uani 1 1 d . . .
H51A H 0.0992 0.3218 0.9313 0.058 Uiso 1 1 calc R . .
H51B H 0.0883 0.2982 0.9952 0.058 Uiso 1 1 calc R . .
H51C H 0.1565 0.3005 0.9616 0.058 Uiso 1 1 calc R . .
C52 C 0.1945(2) 0.4025(2) 1.07570(16) 0.0350(8) Uani 1 1 d . . .
H52A H 0.2307 0.3829 1.0695 0.052 Uiso 1 1 calc R . .
H52B H 0.1566 0.3730 1.0948 0.052 Uiso 1 1 calc R . .
H52C H 0.2159 0.4518 1.1041 0.052 Uiso 1 1 calc R . .
C53 C 0.41822(18) 0.5750(2) 1.01027(16) 0.0351(8) Uani 1 1 d . . .
C54 C 0.4263(2) 0.6523(2) 1.0227(2) 0.0488(11) Uani 1 1 d . . .
H54A H 0.4753 0.6850 1.0412 0.073 Uiso 1 1 calc R . .
H54B H 0.3943 0.6616 1.0524 0.073 Uiso 1 1 calc R . .
H54C H 0.4146 0.6600 0.9823 0.073 Uiso 1 1 calc R . .
C55 C 0.47330(19) 0.5640(3) 0.96818(18) 0.0472(11) Uani 1 1 d . . .
H55A H 0.4691 0.5791 0.9302 0.071 Uiso 1 1 calc R . .
H55B H 0.4651 0.5131 0.9551 0.071 Uiso 1 1 calc R . .
H55C H 0.5209 0.5926 0.9923 0.071 Uiso 1 1 calc R . .
C56 C 0.4323(2) 0.5616(2) 1.07426(16) 0.0437(10) Uani 1 1 d . . .
H56A H 0.4798 0.5956 1.0960 0.066 Uiso 1 1 calc R . .
H56B H 0.4290 0.5124 1.0661 0.066 Uiso 1 1 calc R . .
H56C H 0.3971 0.5682 1.1013 0.066 Uiso 1 1 calc R . .
C57 C 0.16310(15) 0.85386(16) 0.82727(14) 0.0206(6) Uani 1 1 d . . .
C58 C 0.14675(17) 0.92087(18) 0.84478(16) 0.0290(7) Uani 1 1 d . . .
H58A H 0.0989 0.9088 0.8247 0.044 Uiso 1 1 calc R . .
H58B H 0.1810 0.9583 0.8296 0.044 Uiso 1 1 calc R . .
H58C H 0.1499 0.9384 0.8913 0.044 Uiso 1 1 calc R . .
C59 C 0.11225(16) 0.79700(19) 0.85454(17) 0.0298(7) Uani 1 1 d . . .
H59A H 0.1203 0.7529 0.8406 0.045 Uiso 1 1 calc R . .
H59B H 0.0633 0.7869 0.8391 0.045 Uiso 1 1 calc R . .
H59C H 0.1206 0.8148 0.9013 0.045 Uiso 1 1 calc R . .
C60 C 0.15123(17) 0.8237(2) 0.75426(15) 0.0309(8) Uani 1 1 d . . .
H60A H 0.1591 0.7794 0.7421 0.046 Uiso 1 1 calc R . .
H60B H 0.1844 0.8591 0.7363 0.046 Uiso 1 1 calc R . .
H60C H 0.1026 0.8135 0.7377 0.046 Uiso 1 1 calc R . .
C61 C 0.35614(15) 0.97129(16) 1.02110(14) 0.0198(6) Uani 1 1 d . . .
C62 C 0.29549(17) 0.97824(18) 1.05720(14) 0.0269(7) Uani 1 1 d . . .
H62A H 0.2750 1.0056 1.0395 0.040 Uiso 1 1 calc R . .
H62B H 0.3138 1.0032 1.1025 0.040 Uiso 1 1 calc R . .
H62C H 0.2590 0.9303 1.0526 0.040 Uiso 1 1 calc R . .
C63 C 0.41189(17) 1.04687(16) 1.02805(15) 0.0261(7) Uani 1 1 d . . .
H63A H 0.4521 1.0433 1.0070 0.039 Uiso 1 1 calc R . .
H63B H 0.4282 1.0731 1.0735 0.039 Uiso 1 1 calc R . .
H63C H 0.3910 1.0725 1.0081 0.039 Uiso 1 1 calc R . .
C64 C 0.38902(17) 0.93156(18) 1.05217(15) 0.0261(7) Uani 1 1 d . . .
H64A H 0.3539 0.8828 1.0469 0.039 Uiso 1 1 calc R . .
H64B H 0.4043 0.9572 1.0978 0.039 Uiso 1 1 calc R . .
H64C H 0.4299 0.9292 1.0318 0.039 Uiso 1 1 calc R . .
C65 C 0.71007(18) 1.10945(17) 0.7653(2) 0.0349(9) Uani 1 1 d . . .
C66 C 0.6531(2) 1.1387(2) 0.7775(3) 0.0528(12) Uani 1 1 d . . .
H66A H 0.6719 1.1887 0.7768 0.079 Uiso 1 1 calc R . .
H66B H 0.6387 1.1363 0.8194 0.079 Uiso 1 1 calc R . .
H66C H 0.6120 1.1100 0.7442 0.079 Uiso 1 1 calc R . .
C67 C 0.7733(2) 1.1558(2) 0.8177(3) 0.0606(14) Uani 1 1 d . . .
H67A H 0.8117 1.1397 0.8093 0.091 Uiso 1 1 calc R . .
H67B H 0.7593 1.1512 0.8592 0.091 Uiso 1 1 calc R . .
H67C H 0.7895 1.2060 0.8182 0.091 Uiso 1 1 calc R . .
C68 C 0.7316(3) 1.1150(3) 0.7001(2) 0.0591(13) Uani 1 1 d . . .
H68A H 0.7685 1.0969 0.6912 0.089 Uiso 1 1 calc R . .
H68B H 0.7497 1.1653 0.7003 0.089 Uiso 1 1 calc R . .
H68C H 0.6903 1.0864 0.6669 0.089 Uiso 1 1 calc R . .
C69 C 0.76578(17) 0.89248(18) 0.75341(17) 0.0301(8) Uani 1 1 d . . .
C70 C 0.7772(2) 0.8801(3) 0.8169(2) 0.0572(13) Uani 1 1 d . . .
H70A H 0.7322 0.8477 0.8256 0.086 Uiso 1 1 calc R . .
H70B H 0.7949 0.9260 0.8508 0.086 Uiso 1 1 calc R . .
H70C H 0.8117 0.8585 0.8156 0.086 Uiso 1 1 calc R . .
C71 C 0.83718(18) 0.9397(2) 0.7384(2) 0.0423(10) Uani 1 1 d . . .
H71A H 0.8583 0.9851 0.7729 0.063 Uiso 1 1 calc R . .
H71B H 0.8299 0.9496 0.6981 0.063 Uiso 1 1 calc R . .
H71C H 0.8689 0.9147 0.7346 0.063 Uiso 1 1 calc R . .
C72 C 0.7368(2) 0.8206(2) 0.7006(2) 0.0581(13) Uani 1 1 d . . .
H72A H 0.7714 0.7990 0.6981 0.087 Uiso 1 1 calc R . .
H72B H 0.7281 0.8285 0.6596 0.087 Uiso 1 1 calc R . .
H72C H 0.6925 0.7883 0.7103 0.087 Uiso 1 1 calc R . .
C73 C 0.1560(3) 0.5564(3) 0.5698(3) 0.082(2) Uani 1 1 d . . .
H73A H 0.1097 0.5597 0.5651 0.098 Uiso 1 1 calc R . .
H73B H 0.1662 0.5573 0.6145 0.098 Uiso 1 1 calc R . .
C74 C 0.14874(18) 0.4844(2) 0.52627(18) 0.0364(9) Uani 1 1 d . . .
H74 H 0.1549 0.4516 0.5460 0.044 Uiso 1 1 calc R . .
C75 C 0.13392(19) 0.4626(3) 0.4607(2) 0.0505(12) Uani 1 1 d . . .
H75 H 0.1324 0.4170 0.4377 0.061 Uiso 1 1 calc R . .
C76 C 0.1199(2) 0.5087(4) 0.4237(3) 0.107(3) Uani 1 1 d . . .
H76A H 0.0894 0.4766 0.3829 0.128 Uiso 1 1 calc R . .
H76B H 0.0929 0.5338 0.4484 0.128 Uiso 1 1 calc R . .
C77 C 0.1805(2) 0.5611(2) 0.4094(2) 0.0523(11) Uani 1 1 d . . .
H77A H 0.1722 0.6053 0.4143 0.063 Uiso 1 1 calc R . .
H77B H 0.1855 0.5430 0.3641 0.063 Uiso 1 1 calc R . .
C78 C 0.2500(2) 0.58086(19) 0.45071(18) 0.0345(8) Uani 1 1 d . . .
H78 H 0.2876 0.5749 0.4294 0.041 Uiso 1 1 calc R . .
C79 C 0.26283(18) 0.60723(18) 0.51808(18) 0.0348(8) Uani 1 1 d . . .
H79 H 0.3084 0.6179 0.5386 0.042 Uiso 1 1 calc R . .
C80 C 0.2093(2) 0.6198(2) 0.5599(2) 0.0503(12) Uani 1 1 d . . .
H80A H 0.2352 0.6531 0.6022 0.060 Uiso 1 1 calc R . .
H80B H 0.1852 0.6439 0.5407 0.060 Uiso 1 1 calc R . .
C81 C 0.38782(14) 0.58263(15) 0.60217(13) 0.0148(5) Uani 1 1 d . . .
C82 C 0.41471(14) 0.65508(15) 0.63549(13) 0.0168(6) Uani 1 1 d . . .
H82 H 0.4460 0.6896 0.6178 0.020 Uiso 1 1 calc R . .
C83 C 0.39515(14) 0.67650(15) 0.69528(13) 0.0156(6) Uani 1 1 d . . .
C84 C 0.34926(15) 0.62380(15) 0.72005(13) 0.0168(6) Uani 1 1 d . . .
H84 H 0.3356 0.6382 0.7606 0.020 Uiso 1 1 calc R . .
C85 C 0.32319(15) 0.55093(15) 0.68662(13) 0.0163(6) Uani 1 1 d . . .
C86 C 0.34308(14) 0.53092(15) 0.62678(13) 0.0165(6) Uani 1 1 d . . .
H86 H 0.3258 0.4817 0.6029 0.020 Uiso 1 1 calc R . .
C87 C 0.42200(15) 0.75319(15) 0.73255(13) 0.0155(6) Uani 1 1 d . . .
C88 C 0.37902(15) 0.77934(15) 0.76994(13) 0.0176(6) Uani 1 1 d . . .
H88 H 0.3316 0.7481 0.7700 0.021 Uiso 1 1 calc R . .
C89 C 0.40495(14) 0.85092(14) 0.80731(13) 0.0149(5) Uani 1 1 d . . .
C90 C 0.47415(14) 0.89627(15) 0.80690(13) 0.0158(6) Uani 1 1 d . . .
H90 H 0.4921 0.9448 0.8328 0.019 Uiso 1 1 calc R . .
C91 C 0.51803(15) 0.87156(15) 0.76890(13) 0.0161(6) Uani 1 1 d . . .
C92 C 0.49032(15) 0.79979(15) 0.73143(13) 0.0177(6) Uani 1 1 d . . .
H92 H 0.5190 0.7826 0.7046 0.021 Uiso 1 1 calc R . .
C93 C 0.61402(15) 0.98937(15) 0.76837(14) 0.0192(6) Uani 1 1 d . . .
H93 H 0.5803 1.0101 0.7717 0.023 Uiso 1 1 calc R . .
C94 C 0.59262(15) 0.91785(15) 0.76733(13) 0.0167(6) Uani 1 1 d . . .
C95 C 0.64286(15) 0.88850(15) 0.76250(14) 0.0187(6) Uani 1 1 d . . .
H95 H 0.6289 0.8401 0.7626 0.022 Uiso 1 1 calc R . .
C96 C 0.71324(16) 0.92794(17) 0.75752(14) 0.0221(6) Uani 1 1 d . . .
C97 C 0.73190(15) 0.99840(16) 0.75853(15) 0.0228(7) Uani 1 1 d . . .
H97 H 0.7794 1.0260 0.7549 0.027 Uiso 1 1 calc R . .
C98 C 0.68373(16) 1.03093(16) 0.76463(15) 0.0217(6) Uani 1 1 d . . .
C99 C 0.35667(15) 0.87468(14) 0.84719(13) 0.0160(6) Uani 1 1 d . . .
C100 C 0.37838(15) 0.91352(15) 0.91127(14) 0.0175(6) Uani 1 1 d . . .
H100 H 0.4261 0.9286 0.9293 0.021 Uiso 1 1 calc R . .
C101 C 0.33090(15) 0.93092(15) 0.94986(13) 0.0174(6) Uani 1 1 d . . .
C102 C 0.26213(15) 0.91029(15) 0.92120(14) 0.0184(6) Uani 1 1 d . . .
H102 H 0.2294 0.9217 0.9466 0.022 Uiso 1 1 calc R . .
C103 C 0.23959(15) 0.87337(15) 0.85624(14) 0.0171(6) Uani 1 1 d . . .
C104 C 0.28713(15) 0.85525(15) 0.82021(13) 0.0172(6) Uani 1 1 d . . .
H104 H 0.2723 0.8291 0.7763 0.021 Uiso 1 1 calc R . .
C105 C 0.27705(15) 0.49592(15) 0.71468(13) 0.0176(6) Uani 1 1 d . . .
C106 C 0.28342(16) 0.50845(15) 0.78037(13) 0.0190(6) Uani 1 1 d . . .
H106 H 0.3157 0.5539 0.8071 0.023 Uiso 1 1 calc R . .
C107 C 0.24395(15) 0.45641(15) 0.80853(13) 0.0182(6) Uani 1 1 d . . .
C108 C 0.19512(16) 0.39049(16) 0.76766(13) 0.0189(6) Uani 1 1 d . . .
H108 H 0.1664 0.3548 0.7856 0.023 Uiso 1 1 calc R . .
C109 C 0.18778(15) 0.37626(15) 0.70149(13) 0.0171(6) Uani 1 1 d . . .
C110 C 0.22877(14) 0.42956(15) 0.67520(13) 0.0153(6) Uani 1 1 d . . .
H110 H 0.2238 0.4206 0.6302 0.018 Uiso 1 1 calc R . .
C111 C 0.14231(15) 0.30389(15) 0.65854(13) 0.0178(6) Uani 1 1 d . . .
C112 C 0.07515(15) 0.26530(15) 0.66980(14) 0.0193(6) Uani 1 1 d . . .
H112 H 0.0575 0.2855 0.7059 0.023 Uiso 1 1 calc R . .
C113 C 0.03267(16) 0.19694(16) 0.62899(14) 0.0208(6) Uani 1 1 d . . .
C114 C 0.06166(16) 0.16789(16) 0.57829(14) 0.0209(6) Uani 1 1 d . . .
H114 H 0.0340 0.1211 0.5507 0.025 Uiso 1 1 calc R . .
C115 C 0.13020(15) 0.20487(15) 0.56618(13) 0.0176(6) Uani 1 1 d . . .
C116 C 0.16944(15) 0.27332(15) 0.60656(13) 0.0164(6) Uani 1 1 d . . .
H116 H 0.2155 0.2999 0.5988 0.020 Uiso 1 1 calc R . .
C117 C 0.25857(16) 0.46878(16) 0.87830(13) 0.0205(6) Uani 1 1 d . . .
C118 C 0.32630(17) 0.51340(17) 0.91121(14) 0.0241(7) Uani 1 1 d . . .
H118 H 0.3619 0.5372 0.8888 0.029 Uiso 1 1 calc R . .
C119 C 0.34305(17) 0.52389(18) 0.97606(15) 0.0268(7) Uani 1 1 d . . .
C120 C 0.28964(17) 0.48742(18) 1.00729(15) 0.0276(7) Uani 1 1 d . . .
H120 H 0.3002 0.4941 1.0516 0.033 Uiso 1 1 calc R . .
C121 C 0.22185(17) 0.44184(16) 0.97632(14) 0.0228(6) Uani 1 1 d . . .
C122 C 0.20668(16) 0.43355(16) 0.91148(14) 0.0204(6) Uani 1 1 d . . .
H122 H 0.1603 0.4034 0.8896 0.024 Uiso 1 1 calc R . .
C123 C 0.34994(14) 0.49427(15) 0.37141(12) 0.0154(6) Uani 1 1 d . . .
C124 C 0.29794(14) 0.42577(15) 0.34715(13) 0.0156(6) Uani 1 1 d . . .
H124 H 0.2888 0.3924 0.3710 0.019 Uiso 1 1 calc R . .
C125 C 0.25907(15) 0.40613(15) 0.28742(13) 0.0160(6) Uani 1 1 d . . .
C126 C 0.27354(15) 0.45686(15) 0.25366(13) 0.0180(6) Uani 1 1 d . . .
H126 H 0.2470 0.4439 0.2129 0.022 Uiso 1 1 calc R . .
C127 C 0.32621(15) 0.52594(15) 0.27874(13) 0.0176(6) Uani 1 1 d . . .
C128 C 0.36526(15) 0.54424(15) 0.33816(13) 0.0187(6) Uani 1 1 d . . .
H128 H 0.4021 0.5906 0.3557 0.022 Uiso 1 1 calc R . .
C129 C 0.20040(14) 0.33409(14) 0.25853(13) 0.0147(5) Uani 1 1 d . . .
C130 C 0.15215(14) 0.30124(15) 0.29559(13) 0.0155(6) Uani 1 1 d . . .
H130 H 0.1591 0.3228 0.3405 0.019 Uiso 1 1 calc R . .
C131 C 0.09352(15) 0.23674(15) 0.26716(13) 0.0161(6) Uani 1 1 d . . .
C132 C 0.08489(15) 0.20537(15) 0.20122(13) 0.0166(6) Uani 1 1 d . . .
H132 H 0.0450 0.1619 0.1816 0.020 Uiso 1 1 calc R . .
C133 C 0.13335(15) 0.23636(14) 0.16354(13) 0.0151(5) Uani 1 1 d . . .
C134 C 0.19083(15) 0.30092(15) 0.19307(13) 0.0166(6) Uani 1 1 d . . .
H134 H 0.2242 0.3228 0.1680 0.020 Uiso 1 1 calc R . .
C135 C 0.04068(14) 0.20286(15) 0.30569(13) 0.0154(6) Uani 1 1 d . . .
C136 C 0.02220(15) 0.24541(16) 0.35644(13) 0.0178(6) Uani 1 1 d . . .
H136 H 0.0448 0.2962 0.3667 0.021 Uiso 1 1 calc R . .
C137 C -0.02893(15) 0.21460(16) 0.39228(14) 0.0193(6) Uani 1 1 d . . .
C138 C -0.06049(15) 0.14063(16) 0.37645(14) 0.0207(6) Uani 1 1 d . . .
H138 H -0.0950 0.1192 0.4009 0.025 Uiso 1 1 calc R . .
C139 C -0.04374(15) 0.09586(16) 0.32585(14) 0.0195(6) Uani 1 1 d . . .
C140 C 0.00682(14) 0.12809(15) 0.29082(13) 0.0170(6) Uani 1 1 d . . .
H140 H 0.0187 0.0989 0.2560 0.020 Uiso 1 1 calc R . .
C141 C 0.12605(15) 0.20173(15) 0.09335(13) 0.0174(6) Uani 1 1 d . . .
C142 C 0.05971(17) 0.16519(17) 0.05553(14) 0.0246(7) Uani 1 1 d . . .
H142 H 0.0183 0.1623 0.0745 0.030 Uiso 1 1 calc R . .
C143 C 0.05380(17) 0.13307(18) -0.00969(15) 0.0281(7) Uani 1 1 d . . .
C144 C 0.11505(18) 0.13900(17) -0.03631(15) 0.0275(7) Uani 1 1 d . . .
H144 H 0.1112 0.1173 -0.0808 0.033 Uiso 1 1 calc R . .
C145 C 0.18181(18) 0.17535(16) -0.00048(15) 0.0242(7) Uani 1 1 d . . .
C146 C 0.18545(16) 0.20537(15) 0.06521(14) 0.0205(6) Uani 1 1 d . . .
H146 H 0.2304 0.2290 0.0912 0.025 Uiso 1 1 calc R . .
C147 C 0.33883(16) 0.58081(15) 0.24451(14) 0.0195(6) Uani 1 1 d . . .
C148 C 0.28288(16) 0.58458(16) 0.21073(14) 0.0204(6) Uani 1 1 d . . .
H148 H 0.2361 0.5504 0.2083 0.024 Uiso 1 1 calc R . .
C149 C 0.29430(15) 0.63744(15) 0.18048(14) 0.0199(6) Uani 1 1 d . . .
C150 C 0.36386(16) 0.68624(16) 0.18331(14) 0.0209(6) Uani 1 1 d . . .
H150 H 0.3725 0.7218 0.1620 0.025 Uiso 1 1 calc R . .
C151 C 0.42051(15) 0.68361(15) 0.21673(14) 0.0189(6) Uani 1 1 d . . .
C152 C 0.40687(16) 0.63087(15) 0.24801(14) 0.0194(6) Uani 1 1 d . . .
H152 H 0.4450 0.6294 0.2721 0.023 Uiso 1 1 calc R . .
C153 C 0.23305(16) 0.63998(16) 0.14634(15) 0.0237(7) Uani 1 1 d . . .
C154 C 0.17014(17) 0.62660(16) 0.17289(16) 0.0250(7) Uani 1 1 d . . .
H154 H 0.1687 0.6185 0.2136 0.030 Uiso 1 1 calc R . .
C155 C 0.11030(17) 0.62485(17) 0.14184(16) 0.0280(7) Uani 1 1 d . . .
C156 C 0.11518(17) 0.63866(16) 0.08277(17) 0.0300(8) Uani 1 1 d . . .
H156 H 0.0743 0.6373 0.0605 0.036 Uiso 1 1 calc R . .
C157 C 0.17645(19) 0.65416(16) 0.05514(16) 0.0286(7) Uani 1 1 d . . .
C158 C 0.23651(17) 0.65514(16) 0.08826(16) 0.0258(7) Uani 1 1 d . . .
H158 H 0.2796 0.6662 0.0708 0.031 Uiso 1 1 calc R . .
C159 C 0.49524(15) 0.73359(15) 0.21973(14) 0.0186(6) Uani 1 1 d . C .
C160 C 0.54882(16) 0.71022(16) 0.22473(14) 0.0204(6) Uani 1 1 d . . .
H160 H 0.5365 0.6615 0.2228 0.025 Uiso 1 1 calc R . .
C161 C 0.61974(16) 0.75534(16) 0.23244(14) 0.0213(6) Uani 1 1 d . C .
C162 C 0.63608(17) 0.82540(17) 0.23208(16) 0.0275(7) Uani 1 1 d . . .
H162 H 0.6840 0.8590 0.2417 0.033 Uiso 1 1 calc R A 1
C163 C 0.51274(16) 0.80372(16) 0.21921(16) 0.0245(7) Uani 1 1 d . . .
H163 H 0.4766 0.8213 0.2205 0.029 Uiso 1 1 calc R B 1
C164 C -0.0562(2) 0.6140(3) 0.8097(2) 0.0546(12) Uani 1 1 d . . .
H16K H -0.0718 0.5707 0.8236 0.082 Uiso 1 1 calc R . .
H16L H -0.0977 0.6210 0.7953 0.082 Uiso 1 1 calc R . .
H16M H -0.0268 0.6556 0.8455 0.082 Uiso 1 1 calc R . .
C165 C -0.0145(2) 0.6062(3) 0.7563(2) 0.0486(10) Uani 1 1 d . . .
H16D H -0.0425 0.5616 0.7217 0.058 Uiso 1 1 calc R . .
H16E H -0.0035 0.6473 0.7388 0.058 Uiso 1 1 calc R . .
C166 C 0.0897(3) 0.5922(3) 0.7289(2) 0.0604(13) Uani 1 1 d . . .
H16F H 0.0987 0.6290 0.7063 0.073 Uiso 1 1 calc R . .
H16G H 0.0638 0.5444 0.6975 0.073 Uiso 1 1 calc R . .
C167 C 0.1583(3) 0.5969(5) 0.7584(3) 0.109(3) Uani 1 1 d . . .
H16H H 0.1850 0.6455 0.7871 0.163 Uiso 1 1 calc R . .
H16I H 0.1860 0.5862 0.7247 0.163 Uiso 1 1 calc R . .
H16J H 0.1488 0.5623 0.7827 0.163 Uiso 1 1 calc R . .
C168 C 0.4949(5) 0.5080(3) 0.7791(3) 0.121(3) Uani 1 1 d . . .
H16P H 0.5111 0.5082 0.8216 0.182 Uiso 1 1 calc R . .
H16Q H 0.5079 0.4751 0.7465 0.182 Uiso 1 1 calc R . .
H16R H 0.4434 0.4922 0.7734 0.182 Uiso 1 1 calc R . .
C169 C 0.5281(5) 0.5802(3) 0.7729(3) 0.109(3) Uani 1 1 d . . .
H16N H 0.5799 0.5945 0.7750 0.131 Uiso 1 1 calc R . .
H16O H 0.5098 0.5805 0.7308 0.131 Uiso 1 1 calc R . .
C170 C 0.5469(5) 0.6979(3) 0.8219(3) 0.108(3) Uani 1 1 d . . .
H17D H 0.5352 0.7029 0.7797 0.130 Uiso 1 1 calc R . .
H17E H 0.5988 0.7139 0.8307 0.130 Uiso 1 1 calc R . .
C171 C 0.5216(5) 0.7451(3) 0.8748(3) 0.154(4) Uani 1 1 d . . .
H17A H 0.4698 0.7252 0.8689 0.230 Uiso 1 1 calc R . .
H17B H 0.5399 0.7942 0.8718 0.230 Uiso 1 1 calc R . .
H17C H 0.5393 0.7455 0.9169 0.230 Uiso 1 1 calc R . .
Cl1 Cl 0.22957(4) 0.38022(4) 0.48847(4) 0.02479(16) Uani 1 1 d . . .
Ir1 Ir 0.247164(6) 0.497582(6) 0.488053(5) 0.02008(5) Uani 1 1 d . . .
N1 N 0.40314(12) 0.56123(12) 0.53871(11) 0.0146(5) Uani 1 1 d . . .
N2 N 0.38615(12) 0.51883(12) 0.43557(11) 0.0148(5) Uani 1 1 d . . .
O1 O 0.04843(15) 0.60354(17) 0.77854(13) 0.0457(7) Uani 1 1 d . . .
O2 O 0.5145(3) 0.6292(2) 0.82117(18) 0.0903(13) Uani 1 1 d . . .
C8A C 0.5804(4) 0.8484(3) 0.2170(4) 0.0192(19) Uiso 0.535(6) 1 d PDU C 1
C9A C 0.5962(3) 0.9228(3) 0.2090(3) 0.0267(15) Uiso 0.535(6) 1 d PDU C 1
C10A C 0.5638(4) 0.9636(4) 0.2602(4) 0.0343(17) Uiso 0.535(6) 1 d PDU C 1
H10A H 0.5808 0.9645 0.3028 0.051 Uiso 0.535(6) 1 calc PR C 1
H10B H 0.5121 0.9391 0.2518 0.051 Uiso 0.535(6) 1 calc PR C 1
H10C H 0.5782 1.0129 0.2582 0.051 Uiso 0.535(6) 1 calc PR C 1
C11A C 0.5605(4) 0.9138(5) 0.1449(4) 0.051(2) Uiso 0.535(6) 1 d PDU C 1
H11A H 0.5633 0.9604 0.1424 0.076 Uiso 0.535(6) 1 calc PR C 1
H11B H 0.5108 0.8805 0.1391 0.076 Uiso 0.535(6) 1 calc PR C 1
H11C H 0.5841 0.8945 0.1114 0.076 Uiso 0.535(6) 1 calc PR C 1
C12A C 0.6741(4) 0.9683(4) 0.2189(4) 0.044(2) Uiso 0.535(6) 1 d PDU C 1
H12A H 0.6818 1.0149 0.2130 0.066 Uiso 0.535(6) 1 calc PR C 1
H12B H 0.6968 0.9442 0.1878 0.066 Uiso 0.535(6) 1 calc PR C 1
H12C H 0.6947 0.9753 0.2622 0.066 Uiso 0.535(6) 1 calc PR C 1
C8B C 0.5868(4) 0.8537(4) 0.2332(4) 0.019(2) Uiso 0.465(6) 1 d PDU C 2
C9B C 0.6092(4) 0.9321(4) 0.2345(4) 0.0270(18) Uiso 0.465(6) 1 d PDU C 2
C10B C 0.6565(4) 0.9475(5) 0.1819(4) 0.040(2) Uiso 0.465(6) 1 d PDU C 2
H10D H 0.6302 0.9154 0.1400 0.060 Uiso 0.465(6) 1 calc PR C 2
H10E H 0.6991 0.9393 0.1902 0.060 Uiso 0.465(6) 1 calc PR C 2
H10F H 0.6702 0.9974 0.1822 0.060 Uiso 0.465(6) 1 calc PR C 2
C11B C 0.5482(4) 0.9520(5) 0.2255(5) 0.038(2) Uiso 0.465(6) 1 d PDU C 2
H11D H 0.5172 0.9194 0.1857 0.058 Uiso 0.465(6) 1 calc PR C 2
H11E H 0.5659 1.0014 0.2232 0.058 Uiso 0.465(6) 1 calc PR C 2
H11F H 0.5215 0.9482 0.2615 0.058 Uiso 0.465(6) 1 calc PR C 2
C12B C 0.6548(5) 0.9796(5) 0.2986(4) 0.056(3) Uiso 0.465(6) 1 d PDU C 2
H12D H 0.6686 1.0302 0.3009 0.084 Uiso 0.465(6) 1 calc PR C 2
H12E H 0.6973 0.9701 0.3025 0.084 Uiso 0.465(6) 1 calc PR C 2
H12F H 0.6278 0.9691 0.3333 0.084 Uiso 0.465(6) 1 calc PR C 2

loop_
_atom_site_aniso_label
_atom_site_aniso_U_11
_atom_site_aniso_U_22
_atom_site_aniso_U_33
_atom_site_aniso_U_23
_atom_site_aniso_U_13
_atom_site_aniso_U_12
C1 0.0143(13) 0.0121(13) 0.0147(13) 0.0044(10) 0.0019(10) 0.0044(11)
C2 0.0158(14) 0.0121(13) 0.0190(14) 0.0044(11) 0.0026(11) 0.0024(11)
C3 0.0277(16) 0.0196(15) 0.0200(15) 0.0062(12) 0.0086(13) 0.0080(13)
C4 0.0180(15) 0.0242(16) 0.0307(17) 0.0089(13) 0.0109(13) 0.0069(13)
C5 0.0155(14) 0.0197(15) 0.0306(17) 0.0059(13) 0.0007(12) 0.0036(13)
C6 0.0195(15) 0.0189(15) 0.0216(15) 0.0030(12) -0.0012(12) 0.0058(13)
C7 0.0147(13) 0.0126(13) 0.0190(14) 0.0064(11) 0.0045(11) 0.0044(11)
C13 0.0244(17) 0.036(2) 0.045(2) 0.0113(16) 0.0020(15) 0.0135(16)
C14 0.036(2) 0.052(3) 0.043(2) 0.0115(19) 0.0079(17) 0.020(2)
C15 0.030(2) 0.041(2) 0.051(2) 0.0094(19) -0.0021(18) 0.0045(18)
C16 0.042(2) 0.051(3) 0.051(2) 0.011(2) 0.0072(19) 0.029(2)
C17 0.044(2) 0.0233(17) 0.0334(19) 0.0108(14) -0.0076(16) 0.0102(16)
C18 0.049(2) 0.039(2) 0.0295(19) 0.0091(16) -0.0007(17) 0.0224(19)
C19 0.052(2) 0.045(2) 0.038(2) 0.0165(18) -0.0070(18) 0.023(2)
C20 0.056(3) 0.036(2) 0.042(2) 0.0213(18) 0.0011(19) 0.011(2)
C21 0.0212(16) 0.0261(17) 0.0327(18) 0.0134(14) 0.0021(13) 0.0085(14)
C22 0.0305(19) 0.0316(19) 0.048(2) 0.0066(16) 0.0047(16) 0.0175(17)
C23 0.0252(18) 0.044(2) 0.057(2) 0.0315(19) 0.0026(17) 0.0127(17)
C24 0.0222(17) 0.0339(19) 0.042(2) 0.0133(16) -0.0029(15) 0.0087(15)
C25 0.038(2) 0.039(2) 0.0222(17) 0.0056(14) 0.0098(14) 0.0201(17)
C26 0.077(3) 0.084(3) 0.046(3) 0.030(2) 0.027(2) 0.063(3)
C27 0.040(2) 0.053(3) 0.044(2) 0.0087(19) 0.0217(19) 0.012(2)
C28 0.047(2) 0.057(3) 0.0280(19) 0.0128(18) 0.0161(17) 0.025(2)
C29 0.033(2) 0.052(2) 0.0215(18) -0.0006(16) -0.0080(15) 0.0014(19)
C30 0.024(2) 0.151(6) 0.037(3) -0.024(3) -0.0044(18) 0.014(3)
C31 0.050(3) 0.044(2) 0.033(2) -0.0002(18) -0.0036(18) -0.002(2)
C32 0.055(3) 0.056(3) 0.045(3) -0.002(2) -0.015(2) 0.022(2)
C33 0.0229(16) 0.0199(16) 0.0292(17) 0.0114(13) 0.0066(13) 0.0003(13)
C34 0.061(3) 0.0261(19) 0.036(2) 0.0147(16) 0.0081(19) 0.0124(19)
C35 0.0249(19) 0.030(2) 0.060(3) 0.0086(18) 0.0106(18) -0.0052(16)
C36 0.039(2) 0.0142(15) 0.0339(19) 0.0059(13) 0.0053(15) 0.0042(15)
C37 0.0228(16) 0.0321(18) 0.0194(15) 0.0061(13) 0.0060(12) 0.0120(14)
C38 0.036(2) 0.051(2) 0.036(2) 0.0082(18) 0.0196(17) 0.0172(19)
C39 0.0326(19) 0.041(2) 0.0317(19) 0.0075(15) 0.0090(15) 0.0231(17)
C40 0.0350(19) 0.040(2) 0.0233(17) 0.0019(15) 0.0027(14) 0.0168(17)
C41 0.0232(15) 0.0159(15) 0.0216(15) -0.0007(12) 0.0018(12) 0.0056(13)
C42 0.056(3) 0.0206(18) 0.055(3) 0.0068(16) 0.027(2) 0.0151(18)
C43 0.0325(19) 0.055(2) 0.0208(17) -0.0009(16) 0.0023(14) 0.0179(18)
C44 0.0257(17) 0.0271(17) 0.0306(18) 0.0002(14) 0.0079(14) 0.0114(15)
C45 0.0204(16) 0.0203(16) 0.0308(18) 0.0047(13) 0.0064(13) -0.0005(13)
C46 0.0309(19) 0.0299(19) 0.045(2) 0.0201(16) 0.0163(16) 0.0042(16)
C47 0.0236(17) 0.0259(18) 0.049(2) 0.0015(16) 0.0060(16) -0.0024(15)
C48 0.0231(17) 0.0293(18) 0.0361(19) 0.0104(15) 0.0067(14) 0.0050(15)
C49 0.0325(17) 0.0236(16) 0.0186(15) 0.0085(12) 0.0055(13) 0.0104(14)
C50 0.036(2) 0.043(2) 0.039(2) 0.0226(17) 0.0150(17) 0.0185(18)
C51 0.054(2) 0.0287(19) 0.0255(18) 0.0131(15) 0.0061(17) 0.0049(18)
C52 0.045(2) 0.043(2) 0.0220(17) 0.0178(15) 0.0076(15) 0.0166(18)
C53 0.0276(18) 0.049(2) 0.0185(16) -0.0013(15) 0.0000(13) 0.0124(17)
C54 0.033(2) 0.043(2) 0.046(2) -0.0010(19) -0.0018(18) 0.0001(19)
C55 0.0260(19) 0.075(3) 0.032(2) 0.006(2) 0.0004(16) 0.017(2)
C56 0.033(2) 0.068(3) 0.0220(18) -0.0021(17) -0.0040(15) 0.022(2)
C57 0.0149(14) 0.0232(16) 0.0218(15) 0.0055(12) -0.0025(11) 0.0068(13)
C58 0.0227(16) 0.0329(19) 0.0328(18) 0.0085(15) 0.0002(14) 0.0139(15)
C59 0.0154(15) 0.0332(19) 0.0358(19) 0.0074(15) -0.0012(13) 0.0066(14)
C60 0.0228(16) 0.045(2) 0.0227(16) 0.0027(15) -0.0040(13) 0.0161(16)
C61 0.0173(14) 0.0194(15) 0.0176(14) 0.0005(11) 0.0004(11) 0.0054(12)
C62 0.0239(16) 0.0358(19) 0.0162(15) 0.0003(13) 0.0031(12) 0.0118(15)
C63 0.0294(17) 0.0197(16) 0.0224(16) 0.0007(12) -0.0031(13) 0.0068(14)
C64 0.0254(16) 0.0287(17) 0.0212(16) 0.0045(13) 0.0003(13) 0.0098(14)
C65 0.0229(17) 0.0161(16) 0.065(3) 0.0148(16) 0.0181(17) 0.0040(14)
C66 0.036(2) 0.0226(19) 0.109(4) 0.030(2) 0.035(2) 0.0137(18)
C67 0.045(3) 0.0169(19) 0.095(4) -0.002(2) -0.006(2) -0.0002(18)
C68 0.059(3) 0.054(3) 0.092(4) 0.052(3) 0.045(3) 0.030(2)
C69 0.0212(16) 0.0257(17) 0.045(2) 0.0063(15) 0.0081(14) 0.0133(14)
C70 0.045(2) 0.074(3) 0.081(3) 0.047(3) 0.015(2) 0.038(3)
C71 0.0235(18) 0.044(2) 0.067(3) 0.017(2) 0.0147(18) 0.0206(18)
C72 0.036(2) 0.034(2) 0.090(4) -0.011(2) 0.011(2) 0.0188(19)
C73 0.119(5) 0.068(3) 0.106(4) 0.046(3) 0.087(4) 0.069(4)
C74 0.0271(18) 0.050(2) 0.043(2) 0.0182(18) 0.0156(16) 0.0231(18)
C75 0.0176(17) 0.082(3) 0.049(3) 0.029(2) 0.0033(17) 0.011(2)
C76 0.028(2) 0.196(8) 0.114(5) 0.117(5) -0.003(3) 0.019(4)
C77 0.056(3) 0.047(3) 0.055(3) 0.012(2) -0.019(2) 0.026(2)
C78 0.039(2) 0.0307(19) 0.039(2) 0.0066(15) 0.0012(16) 0.0220(17)
C79 0.0251(17) 0.0261(18) 0.052(2) 0.0000(16) 0.0011(16) 0.0165(15)
C80 0.033(2) 0.047(2) 0.056(3) -0.014(2) 0.0023(19) 0.021(2)
C81 0.0124(13) 0.0166(14) 0.0117(13) 0.0012(10) 0.0002(10) 0.0041(11)
C82 0.0128(13) 0.0165(14) 0.0176(14) 0.0065(11) 0.0029(11) 0.0014(11)
C83 0.0151(13) 0.0133(13) 0.0146(13) 0.0011(10) -0.0005(10) 0.0039(11)
C84 0.0192(14) 0.0160(14) 0.0114(13) -0.0001(10) 0.0034(11) 0.0057(12)
C85 0.0157(13) 0.0151(14) 0.0144(13) 0.0025(11) -0.0013(11) 0.0038(12)
C86 0.0150(13) 0.0129(13) 0.0154(14) -0.0009(10) -0.0020(11) 0.0029(11)
C87 0.0161(13) 0.0118(13) 0.0165(14) 0.0038(11) 0.0028(11) 0.0036(11)
C88 0.0135(13) 0.0187(14) 0.0170(14) 0.0052(11) 0.0024(11) 0.0030(12)
C89 0.0162(13) 0.0128(13) 0.0147(13) 0.0039(10) 0.0002(11) 0.0052(11)
C90 0.0163(13) 0.0142(13) 0.0138(13) 0.0018(10) -0.0007(11) 0.0045(11)
C91 0.0163(14) 0.0138(13) 0.0165(14) 0.0058(11) 0.0020(11) 0.0034(12)
C92 0.0175(14) 0.0176(14) 0.0169(14) 0.0030(11) 0.0035(11) 0.0074(12)
C93 0.0183(14) 0.0171(14) 0.0217(15) 0.0045(11) 0.0062(12) 0.0073(12)
C94 0.0156(14) 0.0153(14) 0.0145(13) 0.0018(11) 0.0021(11) 0.0031(12)
C95 0.0197(14) 0.0132(14) 0.0201(15) 0.0023(11) 0.0025(11) 0.0052(12)
C96 0.0193(15) 0.0243(16) 0.0191(15) 0.0020(12) 0.0036(12) 0.0077(13)
C97 0.0132(14) 0.0218(16) 0.0282(16) 0.0059(13) 0.0070(12) 0.0024(13)
C98 0.0192(15) 0.0138(14) 0.0290(17) 0.0067(12) 0.0081(12) 0.0028(12)
C99 0.0179(14) 0.0110(13) 0.0189(14) 0.0052(11) 0.0043(11) 0.0050(11)
C100 0.0129(13) 0.0136(14) 0.0217(15) 0.0035(11) -0.0004(11) 0.0020(11)
C101 0.0183(14) 0.0142(14) 0.0178(14) 0.0027(11) 0.0018(11) 0.0058(12)
C102 0.0166(14) 0.0196(15) 0.0192(14) 0.0050(11) 0.0042(11) 0.0080(12)
C103 0.0131(13) 0.0163(14) 0.0208(14) 0.0062(11) 0.0008(11) 0.0045(12)
C104 0.0189(14) 0.0134(14) 0.0161(14) 0.0031(11) 0.0008(11) 0.0042(12)
C105 0.0192(14) 0.0143(14) 0.0160(14) 0.0029(11) 0.0041(11) 0.0045(12)
C106 0.0224(15) 0.0132(14) 0.0154(14) 0.0010(11) 0.0018(11) 0.0031(12)
C107 0.0189(14) 0.0184(14) 0.0142(14) 0.0022(11) 0.0026(11) 0.0060(12)
C108 0.0220(15) 0.0167(14) 0.0167(14) 0.0057(11) 0.0046(11) 0.0057(12)
C109 0.0162(14) 0.0133(14) 0.0167(14) 0.0013(11) 0.0001(11) 0.0030(12)
C110 0.0167(13) 0.0151(14) 0.0126(13) 0.0027(10) 0.0013(10) 0.0058(12)
C111 0.0188(14) 0.0176(14) 0.0125(13) 0.0035(11) -0.0010(11) 0.0036(12)
C112 0.0221(15) 0.0161(14) 0.0169(14) 0.0038(11) 0.0049(12) 0.0052(12)
C113 0.0185(14) 0.0175(15) 0.0223(15) 0.0068(12) 0.0014(12) 0.0024(12)
C114 0.0206(15) 0.0158(14) 0.0202(15) 0.0019(11) 0.0006(12) 0.0033(12)
C115 0.0203(14) 0.0150(14) 0.0146(13) 0.0031(11) -0.0007(11) 0.0053(12)
C116 0.0168(14) 0.0121(13) 0.0155(13) 0.0034(10) -0.0003(11) 0.0014(11)
C117 0.0251(15) 0.0209(15) 0.0145(14) 0.0032(11) 0.0018(12) 0.0096(13)
C118 0.0247(16) 0.0241(16) 0.0199(15) 0.0044(12) 0.0044(12) 0.0073(14)
C119 0.0255(16) 0.0333(18) 0.0189(15) 0.0010(13) -0.0007(13) 0.0137(15)
C120 0.0320(18) 0.0351(19) 0.0162(15) 0.0054(13) 0.0008(13) 0.0158(16)
C121 0.0308(17) 0.0218(16) 0.0175(15) 0.0067(12) 0.0041(12) 0.0119(14)
C122 0.0232(15) 0.0167(14) 0.0178(14) 0.0042(11) 0.0000(12) 0.0054(13)
C123 0.0162(13) 0.0178(14) 0.0086(12) 0.0027(10) 0.0008(10) 0.0041(12)
C124 0.0182(14) 0.0170(14) 0.0136(13) 0.0077(11) 0.0052(11) 0.0068(12)
C125 0.0161(13) 0.0139(13) 0.0144(13) 0.0038(11) 0.0026(11) 0.0026(12)
C126 0.0212(15) 0.0164(14) 0.0127(13) 0.0062(11) -0.0004(11) 0.0028(12)
C127 0.0196(14) 0.0143(14) 0.0156(14) 0.0060(11) 0.0009(11) 0.0025(12)
C128 0.0188(14) 0.0140(14) 0.0178(14) 0.0037(11) 0.0010(11) 0.0016(12)
C129 0.0163(13) 0.0100(13) 0.0158(13) 0.0043(10) 0.0002(11) 0.0032(11)
C130 0.0180(14) 0.0162(14) 0.0137(13) 0.0064(11) 0.0019(11) 0.0071(12)
C131 0.0171(14) 0.0151(14) 0.0175(14) 0.0067(11) 0.0043(11) 0.0067(12)
C132 0.0179(14) 0.0111(13) 0.0172(14) 0.0025(11) -0.0003(11) 0.0032(11)
C133 0.0174(14) 0.0123(13) 0.0149(13) 0.0041(10) 0.0013(11) 0.0052(11)
C134 0.0198(14) 0.0138(13) 0.0164(14) 0.0086(11) 0.0035(11) 0.0044(12)
C135 0.0133(13) 0.0163(14) 0.0151(13) 0.0069(11) 0.0004(10) 0.0031(11)
C136 0.0170(14) 0.0167(14) 0.0182(14) 0.0060(11) -0.0007(11) 0.0049(12)
C137 0.0139(13) 0.0266(16) 0.0164(14) 0.0060(12) 0.0013(11) 0.0074(12)
C138 0.0139(14) 0.0263(16) 0.0205(15) 0.0118(12) 0.0039(11) 0.0032(13)
C139 0.0158(14) 0.0186(15) 0.0199(15) 0.0068(12) -0.0007(11) 0.0021(12)
C140 0.0149(13) 0.0181(14) 0.0154(14) 0.0058(11) 0.0003(11) 0.0036(12)
C141 0.0232(15) 0.0114(13) 0.0147(14) 0.0043(10) 0.0020(11) 0.0036(12)
C142 0.0242(16) 0.0252(16) 0.0186(15) 0.0063(12) 0.0036(12) 0.0039(14)
C143 0.0274(17) 0.0253(17) 0.0194(16) 0.0025(13) -0.0026(13) 0.0007(14)
C144 0.0390(19) 0.0218(16) 0.0149(15) 0.0030(12) 0.0037(13) 0.0068(15)
C145 0.0359(18) 0.0205(16) 0.0207(15) 0.0080(12) 0.0074(13) 0.0145(14)
C146 0.0234(15) 0.0159(14) 0.0190(15) 0.0040(11) 0.0016(12) 0.0056(13)
C147 0.0243(15) 0.0131(14) 0.0169(14) 0.0045(11) -0.0002(12) 0.0031(12)
C148 0.0180(14) 0.0139(14) 0.0226(15) 0.0035(11) -0.0028(12) 0.0011(12)
C149 0.0186(14) 0.0131(14) 0.0243(15) 0.0059(11) -0.0003(12) 0.0025(12)
C150 0.0240(15) 0.0151(14) 0.0234(15) 0.0074(12) -0.0002(12) 0.0070(13)
C151 0.0179(14) 0.0142(14) 0.0207(15) 0.0066(11) -0.0003(11) 0.0017(12)
C152 0.0194(14) 0.0158(14) 0.0206(15) 0.0075(11) -0.0023(11) 0.0035(12)
C153 0.0215(15) 0.0118(14) 0.0303(17) 0.0027(12) -0.0071(13) 0.0020(12)
C154 0.0251(16) 0.0163(15) 0.0290(17) 0.0021(12) -0.0025(13) 0.0070(13)
C155 0.0262(17) 0.0178(16) 0.0333(18) -0.0005(13) -0.0058(14) 0.0078(14)
C156 0.0253(17) 0.0152(15) 0.042(2) 0.0004(14) -0.0096(15) 0.0064(14)
C157 0.0382(19) 0.0127(15) 0.0290(17) 0.0039(12) -0.0099(14) 0.0065(14)
C158 0.0251(16) 0.0166(15) 0.0326(18) 0.0065(13) -0.0036(13) 0.0061(13)
C159 0.0192(14) 0.0140(14) 0.0191(14) 0.0072(11) 0.0002(11) 0.0015(12)
C160 0.0217(15) 0.0168(15) 0.0233(15) 0.0097(12) 0.0004(12) 0.0060(13)
C161 0.0208(15) 0.0190(15) 0.0236(15) 0.0072(12) 0.0031(12) 0.0069(13)
C162 0.0179(15) 0.0214(16) 0.0397(19) 0.0105(14) 0.0074(14) 0.0028(13)
C163 0.0211(15) 0.0175(15) 0.0397(19) 0.0156(13) 0.0089(14) 0.0078(13)
C164 0.047(3) 0.064(3) 0.068(3) 0.029(2) 0.019(2) 0.030(2)
C165 0.045(2) 0.060(3) 0.041(2) 0.018(2) 0.0047(19) 0.020(2)
C166 0.063(3) 0.102(4) 0.040(2) 0.031(3) 0.023(2) 0.051(3)
C167 0.080(4) 0.234(9) 0.066(4) 0.061(5) 0.038(3) 0.107(5)
C168 0.226(9) 0.063(4) 0.080(4) 0.023(3) 0.071(5) 0.060(5)
C169 0.190(8) 0.062(4) 0.078(4) 0.016(3) 0.029(5) 0.055(5)
C170 0.181(8) 0.058(4) 0.082(4) 0.013(3) -0.025(5) 0.051(5)
C171 0.309(13) 0.044(3) 0.087(5) -0.005(3) -0.072(6) 0.073(6)
Cl1 0.0218(4) 0.0189(4) 0.0270(4) 0.0051(3) 0.0075(3) 0.0020(3)
Ir1 0.01619(6) 0.02231(7) 0.01815(7) 0.00262(4) 0.00175(4) 0.00622(5)
N1 0.0136(11) 0.0150(12) 0.0138(11) 0.0040(9) 0.0024(9) 0.0047(10)
N2 0.0143(11) 0.0158(12) 0.0112(11) 0.0034(9) 0.0014(9) 0.0033(10)
O1 0.0472(17) 0.066(2) 0.0338(14) 0.0156(13) 0.0112(12) 0.0329(16)
O2 0.153(4) 0.054(2) 0.062(2) 0.0188(19) 0.006(3) 0.041(3)

loop_
_atom_type_symbol
_atom_type_description
_atom_type_scat_dispersion_real
_atom_type_scat_dispersion_imag
_atom_type_scat_source
C C 0.0033 0.0016 'International Tables Vol C Tables 4.2.6.8 and 6.1.1.4'
Cl Cl 0.1484 0.1585 'International Tables Vol C Tables 4.2.6.8 and 6.1.1.4'
Ir Ir -1.4442 7.9887 'International Tables Vol C Tables 4.2.6.8 and 6.1.1.4'
N N 0.0061 0.0033 'International Tables Vol C Tables 4.2.6.8 and 6.1.1.4'
O O 0.0106 0.0060 'International Tables Vol C Tables 4.2.6.8 and 6.1.1.4'
H H 0.0000 0.0000 'International Tables Vol C Tables 4.2.6.8 and 6.1.1.4'

loop_
_geom_angle_atom_site_label_1
_geom_angle_atom_site_label_2
_geom_angle_atom_site_label_3
_geom_angle
_geom_angle_site_symmetry_1
_geom_angle_site_symmetry_3
_geom_angle_publ_flag
N1 C1 N2 105.4(2) . . ?
N1 C1 Ir1 127.20(19) . . ?
N2 C1 Ir1 127.3(2) . . ?
C3 C2 C7 121.1(3) . . ?
C3 C2 N2 132.5(3) . . ?
C7 C2 N2 106.4(2) . . ?
C4 C3 C2 117.1(3) . . ?
C4 C3 H3 121.4 . . ?
C2 C3 H3 121.4 . . ?
C3 C4 C5 121.8(3) . . ?
C3 C4 H4 119.1 . . ?
C5 C4 H4 119.1 . . ?
C6 C5 C4 121.2(3) . . ?
C6 C5 H5 119.4 . . ?
C4 C5 H5 119.4 . . ?
C5 C6 C7 116.9(3) . . ?
C5 C6 H6 121.5 . . ?
C7 C6 H6 121.5 . . ?
C6 C7 C2 121.8(3) . . ?
C6 C7 N1 132.4(3) . . ?
C2 C7 N1 105.8(2) . . ?
C14 C13 C16 108.9(3) . . ?
C14 C13 C155 112.7(3) . . ?
C16 C13 C155 109.4(3) . . ?
C14 C13 C15 107.7(3) . . ?
C16 C13 C15 109.8(3) . . ?
C155 C13 C15 108.3(3) . . ?
C13 C14 H14A 109.5 . . ?
C13 C14 H14B 109.5 . . ?
H14A C14 H14B 109.5 . . ?
C13 C14 H14C 109.5 . . ?
H14A C14 H14C 109.5 . . ?
H14B C14 H14C 109.5 . . ?
C13 C15 H15A 109.5 . . ?
C13 C15 H15B 109.5 . . ?
H15A C15 H15B 109.5 . . ?
C13 C15 H15C 109.5 . . ?
H15A C15 H15C 109.5 . . ?
H15B C15 H15C 109.5 . . ?
C13 C16 H16A 109.5 . . ?
C13 C16 H16B 109.5 . . ?
H16A C16 H16B 109.5 . . ?
C13 C16 H16C 109.5 . . ?
H16A C16 H16C 109.5 . . ?
H16B C16 H16C 109.5 . . ?
C20 C17 C18 110.5(3) . . ?
C20 C17 C157 109.8(3) . . ?
C18 C17 C157 109.0(3) . . ?
C20 C17 C19 108.3(3) . . ?
C18 C17 C19 108.8(3) . . ?
C157 C17 C19 110.4(3) . . ?
C17 C18 H18A 109.5 . . ?
C17 C18 H18B 109.5 . . ?
H18A C18 H18B 109.5 . . ?
C17 C18 H18C 109.5 . . ?
H18A C18 H18C 109.5 . . ?
H18B C18 H18C 109.5 . . ?
C17 C19 H19A 109.5 . . ?
C17 C19 H19B 109.5 . . ?
H19A C19 H19B 109.5 . . ?
C17 C19 H19C 109.5 . . ?
H19A C19 H19C 109.5 . . ?
H19B C19 H19C 109.5 . . ?
C17 C20 H20A 109.5 . . ?
C17 C20 H20B 109.5 . . ?
H20A C20 H20B 109.5 . . ?
C17 C20 H20C 109.5 . . ?
H20A C20 H20C 109.5 . . ?
H20B C20 H20C 109.5 . . ?
C24 C21 C22 109.0(3) . . ?
C24 C21 C161 112.9(3) . . ?
C22 C21 C161 108.5(3) . . ?
C24 C21 C23 107.2(3) . . ?
C22 C21 C23 109.2(3) . . ?
C161 C21 C23 110.0(3) . . ?
C21 C22 H22A 109.5 . . ?
C21 C22 H22B 109.5 . . ?
H22A C22 H22B 109.5 . . ?
C21 C22 H22C 109.5 . . ?
H22A C22 H22C 109.5 . . ?
H22B C22 H22C 109.5 . . ?
C21 C23 H23A 109.5 . . ?
C21 C23 H23B 109.5 . . ?
H23A C23 H23B 109.5 . . ?
C21 C23 H23C 109.5 . . ?
H23A C23 H23C 109.5 . . ?
H23B C23 H23C 109.5 . . ?
C21 C24 H24A 109.5 . . ?
C21 C24 H24B 109.5 . . ?
H24A C24 H24B 109.5 . . ?
C21 C24 H24C 109.5 . . ?
H24A C24 H24C 109.5 . . ?
H24B C24 H24C 109.5 . . ?
C28 C25 C145 112.5(3) . . ?
C28 C25 C26 108.9(3) . . ?
C145 C25 C26 109.1(3) . . ?
C28 C25 C27 107.1(3) . . ?
C145 C25 C27 110.2(3) . . ?
C26 C25 C27 109.0(4) . . ?
C25 C26 H26A 109.5 . . ?
C25 C26 H26B 109.5 . . ?
H26A C26 H26B 109.5 . . ?
C25 C26 H26C 109.5 . . ?
H26A C26 H26C 109.5 . . ?
H26B C26 H26C 109.5 . . ?
C25 C27 H27A 109.5 . . ?
C25 C27 H27B 109.5 . . ?
H27A C27 H27B 109.5 . . ?
C25 C27 H27C 109.5 . . ?
H27A C27 H27C 109.5 . . ?
H27B C27 H27C 109.5 . . ?
C25 C28 H28A 109.5 . . ?
C25 C28 H28B 109.5 . . ?
H28A C28 H28B 109.5 . . ?
C25 C28 H28C 109.5 . . ?
H28A C28 H28C 109.5 . . ?
H28B C28 H28C 109.5 . . ?
C30 C29 C32 112.1(4) . . ?
C30 C29 C143 112.2(3) . . ?
C32 C29 C143 109.7(3) . . ?
C30 C29 C31 106.7(4) . . ?
C32 C29 C31 107.4(3) . . ?
C143 C29 C31 108.6(3) . . ?
C29 C30 H30A 109.5 . . ?
C29 C30 H30B 109.5 . . ?
H30A C30 H30B 109.5 . . ?
C29 C30 H30C 109.5 . . ?
H30A C30 H30C 109.5 . . ?
H30B C30 H30C 109.5 . . ?
C29 C31 H31A 109.5 . . ?
C29 C31 H31B 109.5 . . ?
H31A C31 H31B 109.5 . . ?
C29 C31 H31C 109.5 . . ?
H31A C31 H31C 109.5 . . ?
H31B C31 H31C 109.5 . . ?
C29 C32 H32A 109.5 . . ?
C29 C32 H32B 109.5 . . ?
H32A C32 H32B 109.5 . . ?
C29 C32 H32C 109.5 . . ?
H32A C32 H32C 109.5 . . ?
H32B C32 H32C 109.5 . . ?
C36 C33 C139 112.5(3) . . ?
C36 C33 C34 108.9(3) . . ?
C139 C33 C34 108.9(3) . . ?
C36 C33 C35 107.2(3) . . ?
C139 C33 C35 108.9(3) . . ?
C34 C33 C35 110.4(3) . . ?
C33 C34 H34A 109.5 . . ?
C33 C34 H34B 109.5 . . ?
H34A C34 H34B 109.5 . . ?
C33 C34 H34C 109.5 . . ?
H34A C34 H34C 109.5 . . ?
H34B C34 H34C 109.5 . . ?
C33 C35 H35A 109.5 . . ?
C33 C35 H35B 109.5 . . ?
H35A C35 H35B 109.5 . . ?
C33 C35 H35C 109.5 . . ?
H35A C35 H35C 109.5 . . ?
H35B C35 H35C 109.5 . . ?
C33 C36 H36A 109.5 . . ?
C33 C36 H36B 109.5 . . ?
H36A C36 H36B 109.5 . . ?
C33 C36 H36C 109.5 . . ?
H36A C36 H36C 109.5 . . ?
H36B C36 H36C 109.5 . . ?
C39 C37 C38 108.2(3) . . ?
C39 C37 C40 110.1(3) . . ?
C38 C37 C40 108.8(3) . . ?
C39 C37 C137 110.7(3) . . ?
C38 C37 C137 111.2(3) . . ?
C40 C37 C137 107.8(2) . . ?
C37 C38 H38A 109.5 . . ?
C37 C38 H38B 109.5 . . ?
H38A C38 H38B 109.5 . . ?
C37 C38 H38C 109.5 . . ?
H38A C38 H38C 109.5 . . ?
H38B C38 H38C 109.5 . . ?
C37 C39 H39A 109.5 . . ?
C37 C39 H39B 109.5 . . ?
H39A C39 H39B 109.5 . . ?
C37 C39 H39C 109.5 . . ?
H39A C39 H39C 109.5 . . ?
H39B C39 H39C 109.5 . . ?
C37 C40 H40A 109.5 . . ?
C37 C40 H40B 109.5 . . ?
H40A C40 H40B 109.5 . . ?
C37 C40 H40C 109.5 . . ?
H40A C40 H40C 109.5 . . ?
H40B C40 H40C 109.5 . . ?
C43 C41 C42 110.2(3) . . ?
C43 C41 C44 108.2(3) . . ?
C42 C41 C44 107.7(3) . . ?
C43 C41 C115 109.0(3) . . ?
C42 C41 C115 109.4(3) . . ?
C44 C41 C115 112.3(2) . . ?
C41 C42 H42A 109.5 . . ?
C41 C42 H42B 109.5 . . ?
H42A C42 H42B 109.5 . . ?
C41 C42 H42C 109.5 . . ?
H42A C42 H42C 109.5 . . ?
H42B C42 H42C 109.5 . . ?
C41 C43 H43A 109.5 . . ?
C41 C43 H43B 109.5 . . ?
H43A C43 H43B 109.5 . . ?
C41 C43 H43C 109.5 . . ?
H43A C43 H43C 109.5 . . ?
H43B C43 H43C 109.5 . . ?
C41 C44 H44A 109.5 . . ?
C41 C44 H44B 109.5 . . ?
H44A C44 H44B 109.5 . . ?
C41 C44 H44C 109.5 . . ?
H44A C44 H44C 109.5 . . ?
H44B C44 H44C 109.5 . . ?
C47 C45 C46 108.4(3) . . ?
C47 C45 C113 112.3(3) . . ?
C46 C45 C113 109.4(3) . . ?
C47 C45 C48 108.0(3) . . ?
C46 C45 C48 109.6(3) . . ?
C113 C45 C48 109.0(3) . . ?
C45 C46 H46A 109.5 . . ?
C45 C46 H46B 109.5 . . ?
H46A C46 H46B 109.5 . . ?
C45 C46 H46C 109.5 . . ?
H46A C46 H46C 109.5 . . ?
H46B C46 H46C 109.5 . . ?
C45 C47 H47A 109.5 . . ?
C45 C47 H47B 109.5 . . ?
H47A C47 H47B 109.5 . . ?
C45 C47 H47C 109.5 . . ?
H47A C47 H47C 109.5 . . ?
H47B C47 H47C 109.5 . . ?
C45 C48 H48A 109.5 . . ?
C45 C48 H48B 109.5 . . ?
H48A C48 H48B 109.5 . . ?
C45 C48 H48C 109.5 . . ?
H48A C48 H48C 109.5 . . ?
H48B C48 H48C 109.5 . . ?
C52 C49 C121 112.0(3) . . ?
C52 C49 C51 107.9(3) . . ?
C121 C49 C51 110.4(3) . . ?
C52 C49 C50 108.5(3) . . ?
C121 C49 C50 108.5(3) . . ?
C51 C49 C50 109.4(3) . . ?
C49 C50 H50A 109.5 . . ?
C49 C50 H50B 109.5 . . ?
H50A C50 H50B 109.5 . . ?
C49 C50 H50C 109.5 . . ?
H50A C50 H50C 109.5 . . ?
H50B C50 H50C 109.5 . . ?
C49 C51 H51A 109.5 . . ?
C49 C51 H51B 109.5 . . ?
H51A C51 H51B 109.5 . . ?
C49 C51 H51C 109.5 . . ?
H51A C51 H51C 109.5 . . ?
H51B C51 H51C 109.5 . . ?
C49 C52 H52A 109.5 . . ?
C49 C52 H52B 109.5 . . ?
H52A C52 H52B 109.5 . . ?
C49 C52 H52C 109.5 . . ?
H52A C52 H52C 109.5 . . ?
H52B C52 H52C 109.5 . . ?
C54 C53 C55 108.2(3) . . ?
C54 C53 C119 109.3(3) . . ?
C55 C53 C119 110.3(3) . . ?
C54 C53 C56 109.5(3) . . ?
C55 C53 C56 108.9(3) . . ?
C119 C53 C56 110.6(3) . . ?
C53 C54 H54A 109.5 . . ?
C53 C54 H54B 109.5 . . ?
H54A C54 H54B 109.5 . . ?
C53 C54 H54C 109.5 . . ?
H54A C54 H54C 109.5 . . ?
H54B C54 H54C 109.5 . . ?
C53 C55 H55A 109.5 . . ?
C53 C55 H55B 109.5 . . ?
H55A C55 H55B 109.5 . . ?
C53 C55 H55C 109.5 . . ?
H55A C55 H55C 109.5 . . ?
H55B C55 H55C 109.5 . . ?
C53 C56 H56A 109.5 . . ?
C53 C56 H56B 109.5 . . ?
H56A C56 H56B 109.5 . . ?
C53 C56 H56C 109.5 . . ?
H56A C56 H56C 109.5 . . ?
H56B C56 H56C 109.5 . . ?
C58 C57 C59 109.5(3) . . ?
C58 C57 C60 108.3(3) . . ?
C59 C57 C60 108.6(3) . . ?
C58 C57 C103 109.7(2) . . ?
C59 C57 C103 108.7(2) . . ?
C60 C57 C103 112.0(2) . . ?
C57 C58 H58A 109.5 . . ?
C57 C58 H58B 109.5 . . ?
H58A C58 H58B 109.5 . . ?
C57 C58 H58C 109.5 . . ?
H58A C58 H58C 109.5 . . ?
H58B C58 H58C 109.5 . . ?
C57 C59 H59A 109.5 . . ?
C57 C59 H59B 109.5 . . ?
H59A C59 H59B 109.5 . . ?
C57 C59 H59C 109.5 . . ?
H59A C59 H59C 109.5 . . ?
H59B C59 H59C 109.5 . . ?
C57 C60 H60A 109.5 . . ?
C57 C60 H60B 109.5 . . ?
H60A C60 H60B 109.5 . . ?
C57 C60 H60C 109.5 . . ?
H60A C60 H60C 109.5 . . ?
H60B C60 H60C 109.5 . . ?
C64 C61 C101 109.9(2) . . ?
C64 C61 C63 109.2(3) . . ?
C101 C61 C63 109.0(2) . . ?
C64 C61 C62 107.8(3) . . ?
C101 C61 C62 112.3(2) . . ?
C63 C61 C62 108.5(3) . . ?
C61 C62 H62A 109.5 . . ?
C61 C62 H62B 109.5 . . ?
H62A C62 H62B 109.5 . . ?
C61 C62 H62C 109.5 . . ?
H62A C62 H62C 109.5 . . ?
H62B C62 H62C 109.5 . . ?
C61 C63 H63A 109.5 . . ?
C61 C63 H63B 109.5 . . ?
H63A C63 H63B 109.5 . . ?
C61 C63 H63C 109.5 . . ?
H63A C63 H63C 109.5 . . ?
H63B C63 H63C 109.5 . . ?
C61 C64 H64A 109.5 . . ?
C61 C64 H64B 109.5 . . ?
H64A C64 H64B 109.5 . . ?
C61 C64 H64C 109.5 . . ?
H64A C64 H64C 109.5 . . ?
H64B C64 H64C 109.5 . . ?
C66 C65 C67 108.1(3) . . ?
C66 C65 C98 112.2(3) . . ?
C67 C65 C98 110.0(3) . . ?
C66 C65 C68 107.8(4) . . ?
C67 C65 C68 110.0(3) . . ?
C98 C65 C68 108.7(3) . . ?
C65 C66 H66A 109.5 . . ?
C65 C66 H66B 109.5 . . ?
H66A C66 H66B 109.5 . . ?
C65 C66 H66C 109.5 . . ?
H66A C66 H66C 109.5 . . ?
H66B C66 H66C 109.5 . . ?
C65 C67 H67A 109.5 . . ?
C65 C67 H67B 109.5 . . ?
H67A C67 H67B 109.5 . . ?
C65 C67 H67C 109.5 . . ?
H67A C67 H67C 109.5 . . ?
H67B C67 H67C 109.5 . . ?
C65 C68 H68A 109.5 . . ?
C65 C68 H68B 109.5 . . ?
H68A C68 H68B 109.5 . . ?
C65 C68 H68C 109.5 . . ?
H68A C68 H68C 109.5 . . ?
H68B C68 H68C 109.5 . . ?
C70 C69 C96 108.3(3) . . ?
C70 C69 C72 109.5(4) . . ?
C96 C69 C72 110.5(3) . . ?
C70 C69 C71 109.1(3) . . ?
C96 C69 C71 111.7(3) . . ?
C72 C69 C71 107.8(3) . . ?
C69 C70 H70A 109.5 . . ?
C69 C70 H70B 109.5 . . ?
H70A C70 H70B 109.5 . . ?
C69 C70 H70C 109.5 . . ?
H70A C70 H70C 109.5 . . ?
H70B C70 H70C 109.5 . . ?
C69 C71 H71A 109.5 . . ?
C69 C71 H71B 109.5 . . ?
H71A C71 H71B 109.5 . . ?
C69 C71 H71C 109.5 . . ?
H71A C71 H71C 109.5 . . ?
H71B C71 H71C 109.5 . . ?
C69 C72 H72A 109.5 . . ?
C69 C72 H72B 109.5 . . ?
H72A C72 H72B 109.5 . . ?
C69 C72 H72C 109.5 . . ?
H72A C72 H72C 109.5 . . ?
H72B C72 H72C 109.5 . . ?
C80 C73 C74 117.1(4) . . ?
C80 C73 H73A 108.0 . . ?
C74 C73 H73A 108.0 . . ?
C80 C73 H73B 108.0 . . ?
C74 C73 H73B 108.0 . . ?
H73A C73 H73B 107.3 . . ?
C75 C74 C73 125.5(4) . . ?
C75 C74 Ir1 72.0(2) . . ?
C73 C74 Ir1 108.7(3) . . ?
C75 C74 H74 117.3 . . ?
C73 C74 H74 117.3 . . ?
Ir1 C74 H74 89.3 . . ?
C74 C75 C76 122.4(5) . . ?
C74 C75 Ir1 71.2(2) . . ?
C76 C75 Ir1 110.6(3) . . ?
C74 C75 H75 118.8 . . ?
C76 C75 H75 118.8 . . ?
Ir1 C75 H75 88.2 . . ?
C77 C76 C75 116.5(4) . . ?
C77 C76 H76A 108.2 . . ?
C75 C76 H76A 108.2 . . ?
C77 C76 H76B 108.2 . . ?
C75 C76 H76B 108.2 . . ?
H76A C76 H76B 107.3 . . ?
C76 C77 C78 115.1(4) . . ?
C76 C77 H77A 108.5 . . ?
C78 C77 H77A 108.5 . . ?
C76 C77 H77B 108.5 . . ?
C78 C77 H77B 108.5 . . ?
H77A C77 H77B 107.5 . . ?
C79 C78 C77 125.1(4) . . ?
C79 C78 Ir1 71.1(2) . . ?
C77 C78 Ir1 111.8(3) . . ?
C79 C78 H78 117.4 . . ?
C77 C78 H78 117.4 . . ?
Ir1 C78 H78 87.0 . . ?
C78 C79 C80 124.9(3) . . ?
C78 C79 Ir1 69.9(2) . . ?
C80 C79 Ir1 112.2(3) . . ?
C78 C79 H79 117.6 . . ?
C80 C79 H79 117.6 . . ?
Ir1 C79 H79 87.9 . . ?
C73 C80 C79 115.8(3) . . ?
C73 C80 H80A 108.3 . . ?
C79 C80 H80A 108.3 . . ?
C73 C80 H80B 108.3 . . ?
C79 C80 H80B 108.3 . . ?
H80A C80 H80B 107.4 . . ?
C86 C81 C82 122.0(2) . . ?
C86 C81 N1 118.9(2) . . ?
C82 C81 N1 119.0(2) . . ?
C81 C82 C83 119.1(3) . . ?
C81 C82 H82 120.5 . . ?
C83 C82 H82 120.5 . . ?
C82 C83 C84 118.8(2) . . ?
C82 C83 C87 121.2(3) . . ?
C84 C83 C87 120.0(2) . . ?
C85 C84 C83 121.8(2) . . ?
C85 C84 H84 119.1 . . ?
C83 C84 H84 119.1 . . ?
C86 C85 C84 118.3(3) . . ?
C86 C85 C105 120.7(2) . . ?
C84 C85 C105 121.0(2) . . ?
C81 C86 C85 120.0(3) . . ?
C81 C86 H86 120.0 . . ?
C85 C86 H86 120.0 . . ?
C92 C87 C88 119.0(3) . . ?
C92 C87 C83 120.5(2) . . ?
C88 C87 C83 120.4(3) . . ?
C87 C88 C89 120.7(3) . . ?
C87 C88 H88 119.6 . . ?
C89 C88 H88 119.6 . . ?
C90 C89 C88 119.3(3) . . ?
C90 C89 C99 122.8(2) . . ?
C88 C89 C99 117.8(2) . . ?
C89 C90 C91 121.0(3) . . ?
C89 C90 H90 119.5 . . ?
C91 C90 H90 119.5 . . ?
C92 C91 C90 118.3(3) . . ?
C92 C91 C94 118.7(2) . . ?
C90 C91 C94 123.0(2) . . ?
C87 C92 C91 121.5(3) . . ?
C87 C92 H92 119.2 . . ?
C91 C92 H92 119.2 . . ?
C98 C93 C94 121.3(3) . . ?
C98 C93 H93 119.3 . . ?
C94 C93 H93 119.3 . . ?
C95 C94 C93 118.5(3) . . ?
C95 C94 C91 119.1(3) . . ?
C93 C94 C91 122.4(3) . . ?
C94 C95 C96 122.1(3) . . ?
C94 C95 H95 118.9 . . ?
C96 C95 H95 118.9 . . ?
C97 C96 C95 117.3(3) . . ?
C97 C96 C69 123.5(3) . . ?
C95 C96 C69 119.2(3) . . ?
C96 C97 C98 122.8(3) . . ?
C96 C97 H97 118.6 . . ?
C98 C97 H97 118.6 . . ?
C93 C98 C97 117.9(3) . . ?
C93 C98 C65 123.6(3) . . ?
C97 C98 C65 118.5(3) . . ?
C100 C99 C104 119.2(3) . . ?
C100 C99 C89 121.4(3) . . ?
C104 C99 C89 119.4(2) . . ?
C99 C100 C101 121.0(3) . . ?
C99 C100 H100 119.5 . . ?
C101 C100 H100 119.5 . . ?
C102 C101 C100 117.9(3) . . ?
C102 C101 C61 122.7(2) . . ?
C100 C101 C61 119.5(3) . . ?
C101 C102 C103 122.2(3) . . ?
C101 C102 H102 118.9 . . ?
C103 C102 H102 118.9 . . ?
C104 C103 C102 118.3(3) . . ?
C104 C103 C57 122.3(3) . . ?
C102 C103 C57 119.5(2) . . ?
C103 C104 C99 121.3(3) . . ?
C103 C104 H104 119.4 . . ?
C99 C104 H104 119.4 . . ?
C106 C105 C110 119.1(3) . . ?
C106 C105 C85 120.4(3) . . ?
C110 C105 C85 120.4(2) . . ?
C105 C106 C107 122.2(3) . . ?
C105 C106 H106 118.9 . . ?
C107 C106 H106 118.9 . . ?
C106 C107 C108 117.4(3) . . ?
C106 C107 C117 120.3(3) . . ?
C108 C107 C117 122.0(3) . . ?
C109 C108 C107 121.7(3) . . ?
C109 C108 H108 119.2 . . ?
C107 C108 H108 119.2 . . ?
C108 C109 C110 119.1(3) . . ?
C108 C109 C111 121.2(3) . . ?
C110 C109 C111 119.4(2) . . ?
C105 C110 C109 120.5(3) . . ?
C105 C110 H110 119.7 . . ?
C109 C110 H110 119.7 . . ?
C112 C111 C116 119.5(3) . . ?
C112 C111 C109 121.8(3) . . ?
C116 C111 C109 118.7(3) . . ?
C111 C112 C113 121.3(3) . . ?
C111 C112 H112 119.3 . . ?
C113 C112 H112 119.3 . . ?
C114 C113 C112 117.6(3) . . ?
C114 C113 C45 123.4(3) . . ?
C112 C113 C45 119.1(3) . . ?
C113 C114 C115 122.7(3) . . ?
C113 C114 H114 118.7 . . ?
C115 C114 H114 118.7 . . ?
C116 C115 C114 117.8(3) . . ?
C116 C115 C41 121.8(3) . . ?
C114 C115 C41 120.4(2) . . ?
C115 C116 C111 121.1(3) . . ?
C115 C116 H116 119.4 . . ?
C111 C116 H116 119.4 . . ?
C118 C117 C122 118.8(3) . . ?
C118 C117 C107 119.8(3) . . ?
C122 C117 C107 121.3(3) . . ?
C119 C118 C117 121.6(3) . . ?
C119 C118 H118 119.2 . . ?
C117 C118 H118 119.2 . . ?
C118 C119 C120 117.6(3) . . ?
C118 C119 C53 119.4(3) . . ?
C120 C119 C53 123.0(3) . . ?
C121 C120 C119 122.7(3) . . ?
C121 C120 H120 118.6 . . ?
C119 C120 H120 118.6 . . ?
C120 C121 C122 118.1(3) . . ?
C120 C121 C49 121.9(3) . . ?
C122 C121 C49 120.1(3) . . ?
C121 C122 C117 121.1(3) . . ?
C121 C122 H122 119.4 . . ?
C117 C122 H122 119.4 . . ?
C128 C123 C124 122.3(3) . . ?
C128 C123 N2 116.7(2) . . ?
C124 C123 N2 120.8(2) . . ?
C123 C124 C125 119.3(3) . . ?
C123 C124 H124 120.4 . . ?
C125 C124 H124 120.4 . . ?
C124 C125 C126 118.9(3) . . ?
C124 C125 C129 122.8(3) . . ?
C126 C125 C129 118.2(2) . . ?
C127 C126 C125 121.3(3) . . ?
C127 C126 H126 119.4 . . ?
C125 C126 H126 119.4 . . ?
C128 C127 C126 119.0(3) . . ?
C128 C127 C147 119.8(3) . . ?
C126 C127 C147 121.2(3) . . ?
C123 C128 C127 119.3(3) . . ?
C123 C128 H128 120.4 . . ?
C127 C128 H128 120.4 . . ?
C134 C129 C130 119.3(3) . . ?
C134 C129 C125 119.8(2) . . ?
C130 C129 C125 120.8(2) . . ?
C129 C130 C131 120.5(2) . . ?
C129 C130 H130 119.7 . . ?
C131 C130 H130 119.7 . . ?
C132 C131 C130 118.8(3) . . ?
C132 C131 C135 120.3(3) . . ?
C130 C131 C135 120.9(2) . . ?
C133 C132 C131 121.6(3) . . ?
C133 C132 H132 119.2 . . ?
C131 C132 H132 119.2 . . ?
C134 C133 C132 118.3(2) . . ?
C134 C133 C141 119.7(2) . . ?
C132 C133 C141 122.0(2) . . ?
C129 C134 C133 121.5(3) . . ?
C129 C134 H134 119.3 . . ?
C133 C134 H134 119.3 . . ?
C136 C135 C140 119.0(3) . . ?
C136 C135 C131 120.2(3) . . ?
C140 C135 C131 120.9(2) . . ?
C137 C136 C135 121.1(3) . . ?
C137 C136 H136 119.4 . . ?
C135 C136 H136 119.4 . . ?
C138 C137 C136 118.0(3) . . ?
C138 C137 C37 122.4(3) . . ?
C136 C137 C37 119.6(3) . . ?
C137 C138 C139 122.8(3) . . ?
C137 C138 H138 118.6 . . ?
C139 C138 H138 118.6 . . ?
C140 C139 C138 117.8(3) . . ?
C140 C139 C33 122.6(3) . . ?
C138 C139 C33 119.6(3) . . ?
C139 C140 C135 121.3(3) . . ?
C139 C140 H140 119.4 . . ?
C135 C140 H140 119.4 . . ?
C146 C141 C142 119.0(3) . . ?
C146 C141 C133 119.7(3) . . ?
C142 C141 C133 121.2(3) . . ?
C143 C142 C141 120.5(3) . . ?
C143 C142 H142 119.7 . . ?
C141 C142 H142 119.7 . . ?
C144 C143 C142 118.6(3) . . ?
C144 C143 C29 118.2(3) . . ?
C142 C143 C29 123.3(3) . . ?
C143 C144 C145 122.6(3) . . ?
C143 C144 H144 118.7 . . ?
C145 C144 H144 118.7 . . ?
C144 C145 C146 117.2(3) . . ?
C144 C145 C25 122.8(3) . . ?
C146 C145 C25 120.1(3) . . ?
C141 C146 C145 122.1(3) . . ?
C141 C146 H146 118.9 . . ?
C145 C146 H146 118.9 . . ?
C152 C147 C148 119.1(3) . . ?
C152 C147 C127 119.7(3) . . ?
C148 C147 C127 121.1(3) . . ?
C149 C148 C147 121.2(3) . . ?
C149 C148 H148 119.4 . . ?
C147 C148 H148 119.4 . . ?
C148 C149 C150 118.5(3) . . ?
C148 C149 C153 119.1(3) . . ?
C150 C149 C153 122.4(3) . . ?
C151 C150 C149 121.3(3) . . ?
C151 C150 H150 119.3 . . ?
C149 C150 H150 119.3 . . ?
C150 C151 C152 118.6(3) . . ?
C150 C151 C159 122.9(3) . . ?
C152 C151 C159 118.5(3) . . ?
C147 C152 C151 121.2(3) . . ?
C147 C152 H152 119.4 . . ?
C151 C152 H152 119.4 . . ?
C158 C153 C154 119.3(3) . . ?
C158 C153 C149 121.4(3) . . ?
C154 C153 C149 119.4(3) . . ?
C155 C154 C153 122.0(3) . . ?
C155 C154 H154 119.0 . . ?
C153 C154 H154 119.0 . . ?
C154 C155 C156 117.2(3) . . ?
C154 C155 C13 122.5(3) . . ?
C156 C155 C13 120.3(3) . . ?
C157 C156 C155 123.3(3) . . ?
C157 C156 H156 118.4 . . ?
C155 C156 H156 118.4 . . ?
C156 C157 C158 117.8(3) . . ?
C156 C157 C17 124.4(3) . . ?
C158 C157 C17 117.8(3) . . ?
C153 C158 C157 120.4(3) . . ?
C153 C158 H158 119.8 . . ?
C157 C158 H158 119.8 . . ?
C160 C159 C163 119.1(3) . . ?
C160 C159 C151 119.4(3) . . ?
C163 C159 C151 121.5(3) . . ?
C161 C160 C159 122.4(3) . . ?
C161 C160 H160 118.8 . . ?
C159 C160 H160 118.8 . . ?
C160 C161 C162 117.5(3) . . ?
C160 C161 C21 118.9(3) . . ?
C162 C161 C21 123.6(3) . . ?
C8B C162 C161 123.0(4) . . ?
C8B C162 C8A 13.5(5) . . ?
C161 C162 C8A 121.0(4) . . ?
C8B C162 H162 115.8 . . ?
C161 C162 H162 119.5 . . ?
C8A C162 H162 119.5 . . ?
C8A C163 C159 122.0(4) . . ?
C8A C163 C8B 13.8(5) . . ?
C159 C163 C8B 119.1(4) . . ?
C8A C163 H163 119.0 . . ?
C159 C163 H163 119.0 . . ?
C8B C163 H163 120.0 . . ?
C165 C164 H16K 109.5 . . ?
C165 C164 H16L 109.5 . . ?
H16K C164 H16L 109.5 . . ?
C165 C164 H16M 109.5 . . ?
H16K C164 H16M 109.5 . . ?
H16L C164 H16M 109.5 . . ?
O1 C165 C164 109.5(3) . . ?
O1 C165 H16D 109.8 . . ?
C164 C165 H16D 109.8 . . ?
O1 C165 H16E 109.8 . . ?
C164 C165 H16E 109.8 . . ?
H16D C165 H16E 108.2 . . ?
O1 C166 C167 108.4(4) . . ?
O1 C166 H16F 110.0 . . ?
C167 C166 H16F 110.0 . . ?
O1 C166 H16G 110.0 . . ?
C167 C166 H16G 110.0 . . ?
H16F C166 H16G 108.4 . . ?
C166 C167 H16H 109.5 . . ?
C166 C167 H16I 109.5 . . ?
H16H C167 H16I 109.5 . . ?
C166 C167 H16J 109.5 . . ?
H16H C167 H16J 109.5 . . ?
H16I C167 H16J 109.5 . . ?
C169 C168 H16P 109.5 . . ?
C169 C168 H16Q 109.5 . . ?
H16P C168 H16Q 109.5 . . ?
C169 C168 H16R 109.5 . . ?
H16P C168 H16R 109.5 . . ?
H16Q C168 H16R 109.5 . . ?
O2 C169 C168 110.9(6) . . ?
O2 C169 H16N 109.5 . . ?
C168 C169 H16N 109.5 . . ?
O2 C169 H16O 109.5 . . ?
C168 C169 H16O 109.5 . . ?
H16N C169 H16O 108.1 . . ?
O2 C170 C171 108.9(6) . . ?
O2 C170 H17D 109.9 . . ?
C171 C170 H17D 109.9 . . ?
O2 C170 H17E 109.9 . . ?
C171 C170 H17E 109.9 . . ?
H17D C170 H17E 108.3 . . ?
C170 C171 H17A 109.5 . . ?
C170 C171 H17B 109.5 . . ?
H17A C171 H17B 109.5 . . ?
C170 C171 H17C 109.5 . . ?
H17A C171 H17C 109.5 . . ?
H17B C171 H17C 109.5 . . ?
C1 Ir1 C78 90.91(13) . . ?
C1 Ir1 C79 90.18(12) . . ?
C78 Ir1 C79 38.99(14) . . ?
C1 Ir1 C74 158.45(13) . . ?
C78 Ir1 C74 95.26(15) . . ?
C79 Ir1 C74 81.88(14) . . ?
C1 Ir1 C75 164.39(14) . . ?
C78 Ir1 C75 81.17(16) . . ?
C79 Ir1 C75 92.00(17) . . ?
C74 Ir1 C75 36.88(15) . . ?
C1 Ir1 Cl1 92.20(8) . . ?
C78 Ir1 Cl1 158.21(10) . . ?
C79 Ir1 Cl1 162.42(11) . . ?
C74 Ir1 Cl1 89.68(11) . . ?
C75 Ir1 Cl1 90.37(14) . . ?
C1 N1 C7 111.6(2) . . ?
C1 N1 C81 121.9(2) . . ?
C7 N1 C81 126.1(2) . . ?
C1 N2 C2 110.7(2) . . ?
C1 N2 C123 121.9(2) . . ?
C2 N2 C123 125.8(2) . . ?
C165 O1 C166 112.7(3) . . ?
C170 O2 C169 115.1(5) . . ?
C163 C8A C162 116.0(5) . . ?
C163 C8A C9A 120.4(5) . . ?
C162 C8A C9A 123.0(5) . . ?
C11A C9A C12A 112.3(6) . . ?
C11A C9A C8A 109.0(6) . . ?
C12A C9A C8A 112.2(6) . . ?
C11A C9A C10A 107.0(6) . . ?
C12A C9A C10A 106.8(6) . . ?
C8A C9A C10A 109.4(5) . . ?
C162 C8B C163 117.2(5) . . ?
C162 C8B C9B 120.0(6) . . ?
C163 C8B C9B 121.5(6) . . ?
C11B C9B C12B 109.5(7) . . ?
C11B C9B C8B 113.5(6) . . ?
C12B C9B C8B 108.1(7) . . ?
C11B C9B C10B 109.2(7) . . ?
C12B C9B C10B 106.9(7) . . ?
C8B C9B C10B 109.5(6) . . ?
C9B C10B H10D 109.5 . . ?
C9B C10B H10E 109.5 . . ?
H10D C10B H10E 109.5 . . ?
C9B C10B H10F 109.5 . . ?
H10D C10B H10F 109.5 . . ?
H10E C10B H10F 109.5 . . ?
C9B C11B H11D 109.5 . . ?
C9B C11B H11E 109.5 . . ?
H11D C11B H11E 109.5 . . ?
C9B C11B H11F 109.5 . . ?
H11D C11B H11F 109.5 . . ?
H11E C11B H11F 109.5 . . ?
C9B C12B H12D 109.5 . . ?
C9B C12B H12E 109.5 . . ?
H12D C12B H12E 109.5 . . ?
C9B C12B H12F 109.5 . . ?
H12D C12B H12F 109.5 . . ?
H12E C12B H12F 109.5 . . ?

loop_
_geom_bond_atom_site_label_1
_geom_bond_atom_site_label_2
_geom_bond_distance
_geom_bond_site_symmetry_2
_geom_bond_publ_flag
C1 N1 1.351(4) . ?
C1 N2 1.372(3) . ?
C1 Ir1 2.008(3) . ?
C2 C3 1.388(4) . ?
C2 C7 1.391(4) . ?
C2 N2 1.397(3) . ?
C3 C4 1.376(4) . ?
C3 H3 0.9500 . ?
C4 C5 1.402(4) . ?
C4 H4 0.9500 . ?
C5 C6 1.378(4) . ?
C5 H5 0.9500 . ?
C6 C7 1.390(4) . ?
C6 H6 0.9500 . ?
C7 N1 1.400(3) . ?
C13 C14 1.528(5) . ?
C13 C16 1.528(5) . ?
C13 C155 1.534(5) . ?
C13 C15 1.535(5) . ?
C14 H14A 0.9800 . ?
C14 H14B 0.9800 . ?
C14 H14C 0.9800 . ?
C15 H15A 0.9800 . ?
C15 H15B 0.9800 . ?
C15 H15C 0.9800 . ?
C16 H16A 0.9800 . ?
C16 H16B 0.9800 . ?
C16 H16C 0.9800 . ?
C17 C20 1.512(5) . ?
C17 C18 1.513(5) . ?
C17 C157 1.543(5) . ?
C17 C19 1.544(5) . ?
C18 H18A 0.9800 . ?
C18 H18B 0.9800 . ?
C18 H18C 0.9800 . ?
C19 H19A 0.9800 . ?
C19 H19B 0.9800 . ?
C19 H19C 0.9800 . ?
C20 H20A 0.9800 . ?
C20 H20B 0.9800 . ?
C20 H20C 0.9800 . ?
C21 C24 1.522(4) . ?
C21 C22 1.531(5) . ?
C21 C161 1.534(4) . ?
C21 C23 1.540(5) . ?
C22 H22A 0.9800 . ?
C22 H22B 0.9800 . ?
C22 H22C 0.9800 . ?
C23 H23A 0.9800 . ?
C23 H23B 0.9800 . ?
C23 H23C 0.9800 . ?
C24 H24A 0.9800 . ?
C24 H24B 0.9800 . ?
C24 H24C 0.9800 . ?
C25 C28 1.522(5) . ?
C25 C145 1.528(5) . ?
C25 C26 1.535(5) . ?
C25 C27 1.545(5) . ?
C26 H26A 0.9800 . ?
C26 H26B 0.9800 . ?
C26 H26C 0.9800 . ?
C27 H27A 0.9800 . ?
C27 H27B 0.9800 . ?
C27 H27C 0.9800 . ?
C28 H28A 0.9800 . ?
C28 H28B 0.9800 . ?
C28 H28C 0.9800 . ?
C29 C30 1.487(6) . ?
C29 C32 1.520(6) . ?
C29 C143 1.549(5) . ?
C29 C31 1.552(6) . ?
C30 H30A 0.9800 . ?
C30 H30B 0.9800 . ?
C30 H30C 0.9800 . ?
C31 H31A 0.9800 . ?
C31 H31B 0.9800 . ?
C31 H31C 0.9800 . ?
C32 H32A 0.9800 . ?
C32 H32B 0.9800 . ?
C32 H32C 0.9800 . ?
C33 C36 1.526(5) . ?
C33 C139 1.532(4) . ?
C33 C34 1.534(5) . ?
C33 C35 1.534(5) . ?
C34 H34A 0.9800 . ?
C34 H34B 0.9800 . ?
C34 H34C 0.9800 . ?
C35 H35A 0.9800 . ?
C35 H35B 0.9800 . ?
C35 H35C 0.9800 . ?
C36 H36A 0.9800 . ?
C36 H36B 0.9800 . ?
C36 H36C 0.9800 . ?
C37 C39 1.526(5) . ?
C37 C38 1.535(5) . ?
C37 C40 1.540(5) . ?
C37 C137 1.541(4) . ?
C38 H38A 0.9800 . ?
C38 H38B 0.9800 . ?
C38 H38C 0.9800 . ?
C39 H39A 0.9800 . ?
C39 H39B 0.9800 . ?
C39 H39C 0.9800 . ?
C40 H40A 0.9800 . ?
C40 H40B 0.9800 . ?
C40 H40C 0.9800 . ?
C41 C43 1.519(5) . ?
C41 C42 1.532(5) . ?
C41 C44 1.532(4) . ?
C41 C115 1.539(4) . ?
C42 H42A 0.9800 . ?
C42 H42B 0.9800 . ?
C42 H42C 0.9800 . ?
C43 H43A 0.9800 . ?
C43 H43B 0.9800 . ?
C43 H43C 0.9800 . ?
C44 H44A 0.9800 . ?
C44 H44B 0.9800 . ?
C44 H44C 0.9800 . ?
C45 C47 1.528(4) . ?
C45 C46 1.533(5) . ?
C45 C113 1.536(4) . ?
C45 C48 1.536(5) . ?
C46 H46A 0.9800 . ?
C46 H46B 0.9800 . ?
C46 H46C 0.9800 . ?
C47 H47A 0.9800 . ?
C47 H47B 0.9800 . ?
C47 H47C 0.9800 . ?
C48 H48A 0.9800 . ?
C48 H48B 0.9800 . ?
C48 H48C 0.9800 . ?
C49 C52 1.523(4) . ?
C49 C121 1.533(4) . ?
C49 C51 1.536(5) . ?
C49 C50 1.542(5) . ?
C50 H50A 0.9800 . ?
C50 H50B 0.9800 . ?
C50 H50C 0.9800 . ?
C51 H51A 0.9800 . ?
C51 H51B 0.9800 . ?
C51 H51C 0.9800 . ?
C52 H52A 0.9800 . ?
C52 H52B 0.9800 . ?
C52 H52C 0.9800 . ?
C53 C54 1.523(6) . ?
C53 C55 1.534(5) . ?
C53 C119 1.539(5) . ?
C53 C56 1.543(5) . ?
C54 H54A 0.9800 . ?
C54 H54B 0.9800 . ?
C54 H54C 0.9800 . ?
C55 H55A 0.9800 . ?
C55 H55B 0.9800 . ?
C55 H55C 0.9800 . ?
C56 H56A 0.9800 . ?
C56 H56B 0.9800 . ?
C56 H56C 0.9800 . ?
C57 C58 1.533(4) . ?
C57 C59 1.533(4) . ?
C57 C60 1.534(4) . ?
C57 C103 1.543(4) . ?
C58 H58A 0.9800 . ?
C58 H58B 0.9800 . ?
C58 H58C 0.9800 . ?
C59 H59A 0.9800 . ?
C59 H59B 0.9800 . ?
C59 H59C 0.9800 . ?
C60 H60A 0.9800 . ?
C60 H60B 0.9800 . ?
C60 H60C 0.9800 . ?
C61 C64 1.529(4) . ?
C61 C101 1.534(4) . ?
C61 C63 1.535(4) . ?
C61 C62 1.535(4) . ?
C62 H62A 0.9800 . ?
C62 H62B 0.9800 . ?
C62 H62C 0.9800 . ?
C63 H63A 0.9800 . ?
C63 H63B 0.9800 . ?
C63 H63C 0.9800 . ?
C64 H64A 0.9800 . ?
C64 H64B 0.9800 . ?
C64 H64C 0.9800 . ?
C65 C66 1.527(5) . ?
C65 C67 1.527(6) . ?
C65 C98 1.530(4) . ?
C65 C68 1.531(6) . ?
C66 H66A 0.9800 . ?
C66 H66B 0.9800 . ?
C66 H66C 0.9800 . ?
C67 H67A 0.9800 . ?
C67 H67B 0.9800 . ?
C67 H67C 0.9800 . ?
C68 H68A 0.9800 . ?
C68 H68B 0.9800 . ?
C68 H68C 0.9800 . ?
C69 C70 1.511(6) . ?
C69 C96 1.530(4) . ?
C69 C72 1.531(5) . ?
C69 C71 1.535(5) . ?
C70 H70A 0.9800 . ?
C70 H70B 0.9800 . ?
C70 H70C 0.9800 . ?
C71 H71A 0.9800 . ?
C71 H71B 0.9800 . ?
C71 H71C 0.9800 . ?
C72 H72A 0.9800 . ?
C72 H72B 0.9800 . ?
C72 H72C 0.9800 . ?
C73 C80 1.445(6) . ?
C73 C74 1.518(6) . ?
C73 H73A 0.9900 . ?
C73 H73B 0.9900 . ?
C74 C75 1.375(6) . ?
C74 Ir1 2.169(3) . ?
C74 H74 0.9500 . ?
C75 C76 1.519(7) . ?
C75 Ir1 2.179(4) . ?
C75 H75 0.9500 . ?
C76 C77 1.426(7) . ?
C76 H76A 0.9900 . ?
C76 H76B 0.9900 . ?
C77 C78 1.526(5) . ?
C77 H77A 0.9900 . ?
C77 H77B 0.9900 . ?
C78 C79 1.413(5) . ?
C78 Ir1 2.108(4) . ?
C78 H78 0.9500 . ?
C79 C80 1.513(5) . ?
C79 Ir1 2.124(3) . ?
C79 H79 0.9500 . ?
C80 H80A 0.9900 . ?
C80 H80B 0.9900 . ?
C81 C86 1.380(4) . ?
C81 C82 1.387(4) . ?
C81 N1 1.430(3) . ?
C82 C83 1.395(4) . ?
C82 H82 0.9500 . ?
C83 C84 1.405(4) . ?
C83 C87 1.480(4) . ?
C84 C85 1.395(4) . ?
C84 H84 0.9500 . ?
C85 C86 1.394(4) . ?
C85 C105 1.483(4) . ?
C86 H86 0.9500 . ?
C87 C92 1.384(4) . ?
C87 C88 1.395(4) . ?
C88 C89 1.396(4) . ?
C88 H88 0.9500 . ?
C89 C90 1.386(4) . ?
C89 C99 1.488(4) . ?
C90 C91 1.402(4) . ?
C90 H90 0.9500 . ?
C91 C92 1.399(4) . ?
C91 C94 1.484(4) . ?
C92 H92 0.9500 . ?
C93 C98 1.390(4) . ?
C93 C94 1.395(4) . ?
C93 H93 0.9500 . ?
C94 C95 1.392(4) . ?
C95 C96 1.398(4) . ?
C95 H95 0.9500 . ?
C96 C97 1.381(4) . ?
C97 C98 1.401(4) . ?
C97 H97 0.9500 . ?
C99 C100 1.388(4) . ?
C99 C104 1.399(4) . ?
C100 C101 1.405(4) . ?
C100 H100 0.9500 . ?
C101 C102 1.392(4) . ?
C102 C103 1.398(4) . ?
C102 H102 0.9500 . ?
C103 C104 1.382(4) . ?
C104 H104 0.9500 . ?
C105 C106 1.387(4) . ?
C105 C110 1.398(4) . ?
C106 C107 1.398(4) . ?
C106 H106 0.9500 . ?
C107 C108 1.407(4) . ?
C107 C117 1.484(4) . ?
C108 C109 1.394(4) . ?
C108 H108 0.9500 . ?
C109 C110 1.399(4) . ?
C109 C111 1.484(4) . ?
C110 H110 0.9500 . ?
C111 C112 1.383(4) . ?
C111 C116 1.399(4) . ?
C112 C113 1.402(4) . ?
C112 H112 0.9500 . ?
C113 C114 1.390(4) . ?
C114 C115 1.404(4) . ?
C114 H114 0.9500 . ?
C115 C116 1.387(4) . ?
C116 H116 0.9500 . ?
C117 C118 1.395(4) . ?
C117 C122 1.397(4) . ?
C118 C119 1.392(4) . ?
C118 H118 0.9500 . ?
C119 C120 1.397(5) . ?
C120 C121 1.387(4) . ?
C120 H120 0.9500 . ?
C121 C122 1.397(4) . ?
C122 H122 0.9500 . ?
C123 C128 1.380(4) . ?
C123 C124 1.381(4) . ?
C123 N2 1.438(3) . ?
C124 C125 1.390(4) . ?
C124 H124 0.9500 . ?
C125 C126 1.403(4) . ?
C125 C129 1.492(4) . ?
C126 C127 1.395(4) . ?
C126 H126 0.9500 . ?
C127 C128 1.391(4) . ?
C127 C147 1.486(4) . ?
C128 H128 0.9500 . ?
C129 C134 1.393(4) . ?
C129 C130 1.396(4) . ?
C130 C131 1.401(4) . ?
C130 H130 0.9500 . ?
C131 C132 1.398(4) . ?
C131 C135 1.480(4) . ?
C132 C133 1.394(4) . ?
C132 H132 0.9500 . ?
C133 C134 1.394(4) . ?
C133 C141 1.496(4) . ?
C134 H134 0.9500 . ?
C135 C136 1.398(4) . ?
C135 C140 1.400(4) . ?
C136 C137 1.396(4) . ?
C136 H136 0.9500 . ?
C137 C138 1.382(4) . ?
C138 C139 1.403(4) . ?
C138 H138 0.9500 . ?
C139 C140 1.386(4) . ?
C140 H140 0.9500 . ?
C141 C146 1.375(4) . ?
C141 C142 1.398(4) . ?
C142 C143 1.392(4) . ?
C142 H142 0.9500 . ?
C143 C144 1.385(5) . ?
C144 C145 1.387(5) . ?
C144 H144 0.9500 . ?
C145 C146 1.400(4) . ?
C146 H146 0.9500 . ?
C147 C152 1.384(4) . ?
C147 C148 1.394(4) . ?
C148 C149 1.391(4) . ?
C148 H148 0.9500 . ?
C149 C150 1.401(4) . ?
C149 C153 1.478(4) . ?
C150 C151 1.390(4) . ?
C150 H150 0.9500 . ?
C151 C152 1.400(4) . ?
C151 C159 1.489(4) . ?
C152 H152 0.9500 . ?
C153 C158 1.389(5) . ?
C153 C154 1.400(4) . ?
C154 C155 1.378(4) . ?
C154 H154 0.9500 . ?
C155 C156 1.398(5) . ?
C156 C157 1.382(5) . ?
C156 H156 0.9500 . ?
C157 C158 1.410(5) . ?
C158 H158 0.9500 . ?
C159 C160 1.386(4) . ?
C159 C163 1.387(4) . ?
C160 C161 1.385(4) . ?
C160 H160 0.9500 . ?
C161 C162 1.388(4) . ?
C162 C8B 1.363(8) . ?
C162 C8A 1.470(8) . ?
C162 H162 0.9500 . ?
C163 C8A 1.366(7) . ?
C163 C8B 1.456(9) . ?
C163 H163 0.9500 . ?
C164 C165 1.487(6) . ?
C164 H16K 0.9800 . ?
C164 H16L 0.9800 . ?
C164 H16M 0.9800 . ?
C165 O1 1.402(5) . ?
C165 H16D 0.9900 . ?
C165 H16E 0.9900 . ?
C166 O1 1.429(5) . ?
C166 C167 1.499(7) . ?
C166 H16F 0.9900 . ?
C166 H16G 0.9900 . ?
C167 H16H 0.9800 . ?
C167 H16I 0.9800 . ?
C167 H16J 0.9800 . ?
C168 C169 1.459(8) . ?
C168 H16P 0.9800 . ?
C168 H16Q 0.9800 . ?
C168 H16R 0.9800 . ?
C169 O2 1.392(7) . ?
C169 H16N 0.9900 . ?
C169 H16O 0.9900 . ?
C170 O2 1.341(7) . ?
C170 C171 1.561(10) . ?
C170 H17D 0.9900 . ?
C170 H17E 0.9900 . ?
C171 H17A 0.9800 . ?
C171 H17B 0.9800 . ?
C171 H17C 0.9800 . ?
Cl1 Ir1 2.3654(8) . ?
C8A C9A 1.537(8) . ?
C9A C11A 1.500(9) . ?
C9A C12A 1.500(8) . ?
C9A C10A 1.557(8) . ?
C10A H10A 0.9800 . ?
C10A H10B 0.9800 . ?
C10A H10C 0.9800 . ?
C11A H11A 0.9800 . ?
C11A H11B 0.9800 . ?
C11A H11C 0.9800 . ?
C12A H12A 0.9800 . ?
C12A H12B 0.9800 . ?
C12A H12C 0.9800 . ?
C8B C9B 1.531(9) . ?
C9B C11B 1.495(9) . ?
C9B C12B 1.526(10) . ?
C9B C10B 1.553(9) . ?
C10B H10D 0.9800 . ?
C10B H10E 0.9800 . ?
C10B H10F 0.9800 . ?
C11B H11D 0.9800 . ?
C11B H11E 0.9800 . ?
C11B H11F 0.9800 . ?
C12B H12D 0.9800 . ?
C12B H12E 0.9800 . ?
C12B H12F 0.9800 . ?

loop_
_geom_torsion_atom_site_label_1
_geom_torsion_atom_site_label_2
_geom_torsion_atom_site_label_3
_geom_torsion_atom_site_label_4
_geom_torsion
_geom_torsion_site_symmetry_1
_geom_torsion_site_symmetry_2
_geom_torsion_site_symmetry_3
_geom_torsion_site_symmetry_4
_geom_torsion_publ_flag
C7 C2 C3 C4 -0.8(4) . . . . ?
N2 C2 C3 C4 -179.8(3) . . . . ?
C2 C3 C4 C5 1.7(5) . . . . ?
C3 C4 C5 C6 -1.2(5) . . . . ?
C4 C5 C6 C7 -0.2(5) . . . . ?
C5 C6 C7 C2 1.2(4) . . . . ?
C5 C6 C7 N1 180.0(3) . . . . ?
C3 C2 C7 C6 -0.7(4) . . . . ?
N2 C2 C7 C6 178.6(3) . . . . ?
C3 C2 C7 N1 -179.8(3) . . . . ?
N2 C2 C7 N1 -0.5(3) . . . . ?
C80 C73 C74 C75 -58.4(7) . . . . ?
C80 C73 C74 Ir1 22.3(6) . . . . ?
C73 C74 C75 C76 -2.5(6) . . . . ?
Ir1 C74 C75 C76 -103.0(4) . . . . ?
C73 C74 C75 Ir1 100.5(4) . . . . ?
C74 C75 C76 C77 84.8(7) . . . . ?
Ir1 C75 C76 C77 4.5(8) . . . . ?
C75 C76 C77 C78 -19.3(8) . . . . ?
C76 C77 C78 C79 -56.8(6) . . . . ?
C76 C77 C78 Ir1 24.9(6) . . . . ?
C77 C78 C79 C80 0.3(6) . . . . ?
Ir1 C78 C79 C80 -103.6(4) . . . . ?
C77 C78 C79 Ir1 103.8(4) . . . . ?
C74 C73 C80 C79 -13.6(7) . . . . ?
C78 C79 C80 C73 77.6(6) . . . . ?
Ir1 C79 C80 C73 -2.7(5) . . . . ?
C86 C81 C82 C83 -1.0(4) . . . . ?
N1 C81 C82 C83 174.8(2) . . . . ?
C81 C82 C83 C84 0.6(4) . . . . ?
C81 C82 C83 C87 -179.6(3) . . . . ?
C82 C83 C84 C85 0.3(4) . . . . ?
C87 C83 C84 C85 -179.5(3) . . . . ?
C83 C84 C85 C86 -0.8(4) . . . . ?
C83 C84 C85 C105 177.6(3) . . . . ?
C82 C81 C86 C85 0.5(4) . . . . ?
N1 C81 C86 C85 -175.3(3) . . . . ?
C84 C85 C86 C81 0.4(4) . . . . ?
C105 C85 C86 C81 -178.0(3) . . . . ?
C82 C83 C87 C92 -36.3(4) . . . . ?
C84 C83 C87 C92 143.6(3) . . . . ?
C82 C83 C87 C88 144.5(3) . . . . ?
C84 C83 C87 C88 -35.6(4) . . . . ?
C92 C87 C88 C89 -1.9(4) . . . . ?
C83 C87 C88 C89 177.3(3) . . . . ?
C87 C88 C89 C90 0.2(4) . . . . ?
C87 C88 C89 C99 -178.6(3) . . . . ?
C88 C89 C90 C91 0.9(4) . . . . ?
C99 C89 C90 C91 179.6(3) . . . . ?
C89 C90 C91 C92 -0.2(4) . . . . ?
C89 C90 C91 C94 -179.4(3) . . . . ?
C88 C87 C92 C91 2.7(4) . . . . ?
C83 C87 C92 C91 -176.5(3) . . . . ?
C90 C91 C92 C87 -1.6(4) . . . . ?
C94 C91 C92 C87 177.6(3) . . . . ?
C98 C93 C94 C95 0.1(4) . . . . ?
C98 C93 C94 C91 -177.7(3) . . . . ?
C92 C91 C94 C95 -36.6(4) . . . . ?
C90 C91 C94 C95 142.6(3) . . . . ?
C92 C91 C94 C93 141.2(3) . . . . ?
C90 C91 C94 C93 -39.6(4) . . . . ?
C93 C94 C95 C96 -1.2(4) . . . . ?
C91 C94 C95 C96 176.7(3) . . . . ?
C94 C95 C96 C97 1.0(4) . . . . ?
C94 C95 C96 C69 179.1(3) . . . . ?
C70 C69 C96 C97 109.8(4) . . . . ?
C72 C69 C96 C97 -130.3(4) . . . . ?
C71 C69 C96 C97 -10.4(5) . . . . ?
C70 C69 C96 C95 -68.2(4) . . . . ?
C72 C69 C96 C95 51.7(4) . . . . ?
C71 C69 C96 C95 171.7(3) . . . . ?
C95 C96 C97 C98 0.4(5) . . . . ?
C69 C96 C97 C98 -177.6(3) . . . . ?
C94 C93 C98 C97 1.2(5) . . . . ?
C94 C93 C98 C65 179.8(3) . . . . ?
C96 C97 C98 C93 -1.4(5) . . . . ?
C96 C97 C98 C65 179.9(3) . . . . ?
C66 C65 C98 C93 6.0(5) . . . . ?
C67 C65 C98 C93 126.2(4) . . . . ?
C68 C65 C98 C93 -113.2(4) . . . . ?
C66 C65 C98 C97 -175.5(3) . . . . ?
C67 C65 C98 C97 -55.2(4) . . . . ?
C68 C65 C98 C97 65.3(4) . . . . ?
C90 C89 C99 C100 -47.3(4) . . . . ?
C88 C89 C99 C100 131.4(3) . . . . ?
C90 C89 C99 C104 135.1(3) . . . . ?
C88 C89 C99 C104 -46.2(4) . . . . ?
C104 C99 C100 C101 2.7(4) . . . . ?
C89 C99 C100 C101 -175.0(3) . . . . ?
C99 C100 C101 C102 -2.4(4) . . . . ?
C99 C100 C101 C61 177.5(3) . . . . ?
C64 C61 C101 C102 126.4(3) . . . . ?
C63 C61 C101 C102 -113.9(3) . . . . ?
C62 C61 C101 C102 6.4(4) . . . . ?
C64 C61 C101 C100 -53.5(4) . . . . ?
C63 C61 C101 C100 66.2(3) . . . . ?
C62 C61 C101 C100 -173.5(3) . . . . ?
C100 C101 C102 C103 0.0(4) . . . . ?
C61 C101 C102 C103 -179.9(3) . . . . ?
C101 C102 C103 C104 1.9(4) . . . . ?
C101 C102 C103 C57 -178.4(3) . . . . ?
C58 C57 C103 C104 -129.1(3) . . . . ?
C59 C57 C103 C104 111.3(3) . . . . ?
C60 C57 C103 C104 -8.8(4) . . . . ?
C58 C57 C103 C102 51.3(4) . . . . ?
C59 C57 C103 C102 -68.4(3) . . . . ?
C60 C57 C103 C102 171.6(3) . . . . ?
C102 C103 C104 C99 -1.6(4) . . . . ?
C57 C103 C104 C99 178.8(3) . . . . ?
C100 C99 C104 C103 -0.6(4) . . . . ?
C89 C99 C104 C103 177.0(3) . . . . ?
C86 C85 C105 C106 149.1(3) . . . . ?
C84 C85 C105 C106 -29.2(4) . . . . ?
C86 C85 C105 C110 -28.1(4) . . . . ?
C84 C85 C105 C110 153.6(3) . . . . ?
C110 C105 C106 C107 1.1(4) . . . . ?
C85 C105 C106 C107 -176.1(3) . . . . ?
C105 C106 C107 C108 -1.9(4) . . . . ?
C105 C106 C107 C117 172.5(3) . . . . ?
C106 C107 C108 C109 2.2(4) . . . . ?
C117 C107 C108 C109 -172.2(3) . . . . ?
C107 C108 C109 C110 -1.6(4) . . . . ?
C107 C108 C109 C111 172.9(3) . . . . ?
C106 C105 C110 C109 -0.5(4) . . . . ?
C85 C105 C110 C109 176.7(3) . . . . ?
C108 C109 C110 C105 0.7(4) . . . . ?
C111 C109 C110 C105 -173.8(3) . . . . ?
C108 C109 C111 C112 45.4(4) . . . . ?
C110 C109 C111 C112 -140.1(3) . . . . ?
C108 C109 C111 C116 -132.4(3) . . . . ?
C110 C109 C111 C116 42.0(4) . . . . ?
C116 C111 C112 C113 -2.1(5) . . . . ?
C109 C111 C112 C113 -179.9(3) . . . . ?
C111 C112 C113 C114 2.8(5) . . . . ?
C111 C112 C113 C45 -177.2(3) . . . . ?
C47 C45 C113 C114 -4.5(5) . . . . ?
C46 C45 C113 C114 115.9(3) . . . . ?
C48 C45 C113 C114 -124.2(3) . . . . ?
C47 C45 C113 C112 175.5(3) . . . . ?
C46 C45 C113 C112 -64.0(4) . . . . ?
C48 C45 C113 C112 55.9(4) . . . . ?
C112 C113 C114 C115 -1.5(5) . . . . ?
C45 C113 C114 C115 178.6(3) . . . . ?
C113 C114 C115 C116 -0.6(5) . . . . ?
C113 C114 C115 C41 -179.6(3) . . . . ?
C43 C41 C115 C116 -107.8(3) . . . . ?
C42 C41 C115 C116 131.7(3) . . . . ?
C44 C41 C115 C116 12.2(4) . . . . ?
C43 C41 C115 C114 71.2(4) . . . . ?
C42 C41 C115 C114 -49.3(4) . . . . ?
C44 C41 C115 C114 -168.9(3) . . . . ?
C114 C115 C116 C111 1.5(4) . . . . ?
C41 C115 C116 C111 -179.6(3) . . . . ?
C112 C111 C116 C115 -0.2(4) . . . . ?
C109 C111 C116 C115 177.8(3) . . . . ?
C106 C107 C117 C118 -27.7(4) . . . . ?
C108 C107 C117 C118 146.5(3) . . . . ?
C106 C107 C117 C122 155.7(3) . . . . ?
C108 C107 C117 C122 -30.1(4) . . . . ?
C122 C117 C118 C119 -0.4(5) . . . . ?
C107 C117 C118 C119 -177.1(3) . . . . ?
C117 C118 C119 C120 0.7(5) . . . . ?
C117 C118 C119 C53 -178.7(3) . . . . ?
C54 C53 C119 C118 76.7(4) . . . . ?
C55 C53 C119 C118 -42.1(5) . . . . ?
C56 C53 C119 C118 -162.6(3) . . . . ?
C54 C53 C119 C120 -102.6(4) . . . . ?
C55 C53 C119 C120 138.6(4) . . . . ?
C56 C53 C119 C120 18.0(5) . . . . ?
C118 C119 C120 C121 0.2(5) . . . . ?
C53 C119 C120 C121 179.5(3) . . . . ?
C119 C120 C121 C122 -1.2(5) . . . . ?
C119 C120 C121 C49 179.7(3) . . . . ?
C52 C49 C121 C120 -15.5(4) . . . . ?
C51 C49 C121 C120 -135.8(3) . . . . ?
C50 C49 C121 C120 104.3(4) . . . . ?
C52 C49 C121 C122 165.5(3) . . . . ?
C51 C49 C121 C122 45.2(4) . . . . ?
C50 C49 C121 C122 -74.7(4) . . . . ?
C120 C121 C122 C117 1.4(5) . . . . ?
C49 C121 C122 C117 -179.5(3) . . . . ?
C118 C117 C122 C121 -0.7(4) . . . . ?
C107 C117 C122 C121 176.0(3) . . . . ?
C128 C123 C124 C125 -0.5(4) . . . . ?
N2 C123 C124 C125 173.5(2) . . . . ?
C123 C124 C125 C126 -0.5(4) . . . . ?
C123 C124 C125 C129 -178.0(3) . . . . ?
C124 C125 C126 C127 0.4(4) . . . . ?
C129 C125 C126 C127 178.0(3) . . . . ?
C125 C126 C127 C128 0.5(4) . . . . ?
C125 C126 C127 C147 -176.6(3) . . . . ?
C124 C123 C128 C127 1.4(4) . . . . ?
N2 C123 C128 C127 -172.8(3) . . . . ?
C126 C127 C128 C123 -1.4(4) . . . . ?
C147 C127 C128 C123 175.8(3) . . . . ?
C124 C125 C129 C134 -142.7(3) . . . . ?
C126 C125 C129 C134 39.8(4) . . . . ?
C124 C125 C129 C130 41.2(4) . . . . ?
C126 C125 C129 C130 -136.3(3) . . . . ?
C134 C129 C130 C131 -1.9(4) . . . . ?
C125 C129 C130 C131 174.2(3) . . . . ?
C129 C130 C131 C132 1.0(4) . . . . ?
C129 C130 C131 C135 -177.8(3) . . . . ?
C130 C131 C132 C133 0.6(4) . . . . ?
C135 C131 C132 C133 179.4(3) . . . . ?
C131 C132 C133 C134 -1.2(4) . . . . ?
C131 C132 C133 C141 177.6(3) . . . . ?
C130 C129 C134 C133 1.3(4) . . . . ?
C125 C129 C134 C133 -174.8(3) . . . . ?
C132 C133 C134 C129 0.2(4) . . . . ?
C141 C133 C134 C129 -178.6(3) . . . . ?
C132 C131 C135 C136 -142.2(3) . . . . ?
C130 C131 C135 C136 36.6(4) . . . . ?
C132 C131 C135 C140 35.7(4) . . . . ?
C130 C131 C135 C140 -145.5(3) . . . . ?
C140 C135 C136 C137 0.2(4) . . . . ?
C131 C135 C136 C137 178.2(3) . . . . ?
C135 C136 C137 C138 0.5(4) . . . . ?
C135 C136 C137 C37 -180.0(3) . . . . ?
C39 C37 C137 C138 -137.1(3) . . . . ?
C38 C37 C137 C138 -16.8(4) . . . . ?
C40 C37 C137 C138 102.5(3) . . . . ?
C39 C37 C137 C136 43.4(4) . . . . ?
C38 C37 C137 C136 163.7(3) . . . . ?
C40 C37 C137 C136 -77.0(4) . . . . ?
C136 C137 C138 C139 -0.6(4) . . . . ?
C37 C137 C138 C139 179.8(3) . . . . ?
C137 C138 C139 C140 0.1(4) . . . . ?
C137 C138 C139 C33 178.9(3) . . . . ?
C36 C33 C139 C140 -9.4(4) . . . . ?
C34 C33 C139 C140 111.4(3) . . . . ?
C35 C33 C139 C140 -128.1(3) . . . . ?
C36 C33 C139 C138 171.8(3) . . . . ?
C34 C33 C139 C138 -67.3(4) . . . . ?
C35 C33 C139 C138 53.1(4) . . . . ?
C138 C139 C140 C135 0.6(4) . . . . ?
C33 C139 C140 C135 -178.2(3) . . . . ?
C136 C135 C140 C139 -0.8(4) . . . . ?
C131 C135 C140 C139 -178.7(3) . . . . ?
C134 C133 C141 C146 36.3(4) . . . . ?
C132 C133 C141 C146 -142.5(3) . . . . ?
C134 C133 C141 C142 -144.0(3) . . . . ?
C132 C133 C141 C142 37.2(4) . . . . ?
C146 C141 C142 C143 -0.1(5) . . . . ?
C133 C141 C142 C143 -179.8(3) . . . . ?
C141 C142 C143 C144 -0.9(5) . . . . ?
C141 C142 C143 C29 179.5(3) . . . . ?
C30 C29 C143 C144 174.8(4) . . . . ?
C32 C29 C143 C144 -59.9(5) . . . . ?
C31 C29 C143 C144 57.2(4) . . . . ?
C30 C29 C143 C142 -5.6(6) . . . . ?
C32 C29 C143 C142 119.6(4) . . . . ?
C31 C29 C143 C142 -123.3(4) . . . . ?
C142 C143 C144 C145 0.3(5) . . . . ?
C29 C143 C144 C145 179.9(3) . . . . ?
C143 C144 C145 C146 1.3(5) . . . . ?
C143 C144 C145 C25 179.7(3) . . . . ?
C28 C25 C145 C144 12.4(5) . . . . ?
C26 C25 C145 C144 -108.5(4) . . . . ?
C27 C25 C145 C144 131.8(4) . . . . ?
C28 C25 C145 C146 -169.3(3) . . . . ?
C26 C25 C145 C146 69.8(4) . . . . ?
C27 C25 C145 C146 -49.8(4) . . . . ?
C142 C141 C146 C145 1.8(5) . . . . ?
C133 C141 C146 C145 -178.5(3) . . . . ?
C144 C145 C146 C141 -2.4(5) . . . . ?
C25 C145 C146 C141 179.2(3) . . . . ?
C128 C127 C147 C152 36.9(4) . . . . ?
C126 C127 C147 C152 -146.0(3) . . . . ?
C128 C127 C147 C148 -140.7(3) . . . . ?
C126 C127 C147 C148 36.5(4) . . . . ?
C152 C147 C148 C149 0.2(4) . . . . ?
C127 C147 C148 C149 177.8(3) . . . . ?
C147 C148 C149 C150 1.5(4) . . . . ?
C147 C148 C149 C153 -178.8(3) . . . . ?
C148 C149 C150 C151 -1.6(4) . . . . ?
C153 C149 C150 C151 178.8(3) . . . . ?
C149 C150 C151 C152 -0.1(4) . . . . ?
C149 C150 C151 C159 178.7(3) . . . . ?
C148 C147 C152 C151 -1.9(4) . . . . ?
C127 C147 C152 C151 -179.5(3) . . . . ?
C150 C151 C152 C147 1.9(4) . . . . ?
C159 C151 C152 C147 -177.0(3) . . . . ?
C148 C149 C153 C158 -140.2(3) . . . . ?
C150 C149 C153 C158 39.5(4) . . . . ?
C148 C149 C153 C154 39.6(4) . . . . ?
C150 C149 C153 C154 -140.7(3) . . . . ?
C158 C153 C154 C155 2.9(5) . . . . ?
C149 C153 C154 C155 -176.8(3) . . . . ?
C153 C154 C155 C156 -1.4(5) . . . . ?
C153 C154 C155 C13 178.0(3) . . . . ?
C14 C13 C155 C154 6.8(5) . . . . ?
C16 C13 C155 C154 128.1(3) . . . . ?
C15 C13 C155 C154 -112.3(4) . . . . ?
C14 C13 C155 C156 -173.8(3) . . . . ?
C16 C13 C155 C156 -52.5(4) . . . . ?
C15 C13 C155 C156 67.1(4) . . . . ?
C154 C155 C156 C157 -0.5(5) . . . . ?
C13 C155 C156 C157 -179.9(3) . . . . ?
C155 C156 C157 C158 0.8(5) . . . . ?
C155 C156 C157 C17 179.2(3) . . . . ?
C20 C17 C157 C156 119.9(4) . . . . ?
C18 C17 C157 C156 -119.0(4) . . . . ?
C19 C17 C157 C156 0.5(4) . . . . ?
C20 C17 C157 C158 -61.7(4) . . . . ?
C18 C17 C157 C158 59.4(4) . . . . ?
C19 C17 C157 C158 178.9(3) . . . . ?
C154 C153 C158 C157 -2.6(4) . . . . ?
C149 C153 C158 C157 177.2(3) . . . . ?
C156 C157 C158 C153 0.8(4) . . . . ?
C17 C157 C158 C153 -177.7(3) . . . . ?
C150 C151 C159 C160 -148.7(3) . . . . ?
C152 C151 C159 C160 30.1(4) . . . . ?
C150 C151 C159 C163 32.9(4) . . . . ?
C152 C151 C159 C163 -148.3(3) . . . . ?
C163 C159 C160 C161 3.3(5) . . . . ?
C151 C159 C160 C161 -175.2(3) . . . . ?
C159 C160 C161 C162 -3.0(5) . . . . ?
C159 C160 C161 C21 180.0(3) . . . . ?
C24 C21 C161 C160 -169.5(3) . . . . ?
C22 C21 C161 C160 69.6(4) . . . . ?
C23 C21 C161 C160 -49.8(4) . . . . ?
C24 C21 C161 C162 13.7(4) . . . . ?
C22 C21 C161 C162 -107.3(4) . . . . ?
C23 C21 C161 C162 133.4(3) . . . . ?
C160 C161 C162 C8B 9.1(7) . . . . ?
C21 C161 C162 C8B -174.0(5) . . . . ?
C160 C161 C162 C8A -6.6(6) . . . . ?
C21 C161 C162 C8A 170.2(4) . . . . ?
C160 C159 C163 C8A 6.8(6) . . . . ?
C151 C159 C163 C8A -174.8(5) . . . . ?
C160 C159 C163 C8B -8.9(6) . . . . ?
C151 C159 C163 C8B 169.5(5) . . . . ?
N1 C1 Ir1 C78 105.5(3) . . . . ?
N2 C1 Ir1 C78 -70.9(3) . . . . ?
N1 C1 Ir1 C79 66.5(3) . . . . ?
N2 C1 Ir1 C79 -109.9(3) . . . . ?
N1 C1 Ir1 C74 -1.3(5) . . . . ?
N2 C1 Ir1 C74 -177.8(3) . . . . ?
N1 C1 Ir1 C75 164.6(5) . . . . ?
N2 C1 Ir1 C75 -11.8(7) . . . . ?
N1 C1 Ir1 Cl1 -96.1(2) . . . . ?
N2 C1 Ir1 Cl1 87.5(2) . . . . ?
C79 C78 Ir1 C1 -89.2(2) . . . . ?
C77 C78 Ir1 C1 149.6(3) . . . . ?
C77 C78 Ir1 C79 -121.2(4) . . . . ?
C79 C78 Ir1 C74 70.2(2) . . . . ?
C77 C78 Ir1 C74 -51.1(3) . . . . ?
C79 C78 Ir1 C75 104.4(2) . . . . ?
C77 C78 Ir1 C75 -16.9(3) . . . . ?
C79 C78 Ir1 Cl1 172.6(2) . . . . ?
C77 C78 Ir1 Cl1 51.4(5) . . . . ?
C78 C79 Ir1 C1 91.2(2) . . . . ?
C80 C79 Ir1 C1 -148.2(3) . . . . ?
C80 C79 Ir1 C78 120.5(4) . . . . ?
C78 C79 Ir1 C74 -108.9(2) . . . . ?
C80 C79 Ir1 C74 11.7(3) . . . . ?
C78 C79 Ir1 C75 -73.3(2) . . . . ?
C80 C79 Ir1 C75 47.2(3) . . . . ?
C78 C79 Ir1 Cl1 -170.9(2) . . . . ?
C80 C79 Ir1 Cl1 -50.4(5) . . . . ?
C75 C74 Ir1 C1 173.8(3) . . . . ?
C73 C74 Ir1 C1 51.5(5) . . . . ?
C75 C74 Ir1 C78 67.7(3) . . . . ?
C73 C74 Ir1 C78 -54.6(3) . . . . ?
C75 C74 Ir1 C79 104.4(3) . . . . ?
C73 C74 Ir1 C79 -17.8(3) . . . . ?
C73 C74 Ir1 C75 -122.3(5) . . . . ?
C75 C74 Ir1 Cl1 -91.0(3) . . . . ?
C73 C74 Ir1 Cl1 146.7(3) . . . . ?
C74 C75 Ir1 C1 -171.5(4) . . . . ?
C76 C75 Ir1 C1 -53.0(8) . . . . ?
C74 C75 Ir1 C78 -111.2(3) . . . . ?
C76 C75 Ir1 C78 7.3(4) . . . . ?
C74 C75 Ir1 C79 -73.6(3) . . . . ?
C76 C75 Ir1 C79 44.8(4) . . . . ?
C76 C75 Ir1 C74 118.4(6) . . . . ?
C74 C75 Ir1 Cl1 89.0(3) . . . . ?
C76 C75 Ir1 Cl1 -152.6(4) . . . . ?
N2 C1 N1 C7 3.3(3) . . . . ?
Ir1 C1 N1 C7 -173.8(2) . . . . ?
N2 C1 N1 C81 176.6(2) . . . . ?
Ir1 C1 N1 C81 -0.5(4) . . . . ?
C6 C7 N1 C1 179.3(3) . . . . ?
C2 C7 N1 C1 -1.7(3) . . . . ?
C6 C7 N1 C81 6.3(5) . . . . ?
C2 C7 N1 C81 -174.7(3) . . . . ?
C86 C81 N1 C1 58.5(4) . . . . ?
C82 C81 N1 C1 -117.4(3) . . . . ?
C86 C81 N1 C7 -129.2(3) . . . . ?
C82 C81 N1 C7 54.9(4) . . . . ?
N1 C1 N2 C2 -3.6(3) . . . . ?
Ir1 C1 N2 C2 173.5(2) . . . . ?
N1 C1 N2 C123 -170.2(2) . . . . ?
Ir1 C1 N2 C123 6.9(4) . . . . ?
C3 C2 N2 C1 -178.3(3) . . . . ?
C7 C2 N2 C1 2.5(3) . . . . ?
C3 C2 N2 C123 -12.3(5) . . . . ?
C7 C2 N2 C123 168.5(3) . . . . ?
C128 C123 N2 C1 109.5(3) . . . . ?
C124 C123 N2 C1 -64.9(4) . . . . ?
C128 C123 N2 C2 -55.0(4) . . . . ?
C124 C123 N2 C2 130.6(3) . . . . ?
C164 C165 O1 C166 176.9(4) . . . . ?
C167 C166 O1 C165 174.9(5) . . . . ?
C171 C170 O2 C169 175.4(6) . . . . ?
C168 C169 O2 C170 175.7(7) . . . . ?
C159 C163 C8A C162 -15.6(8) . . . . ?
C8B C163 C8A C162 67(2) . . . . ?
C159 C163 C8A C9A 173.3(5) . . . . ?
C8B C163 C8A C9A -105(2) . . . . ?
C8B C162 C8A C163 -87(2) . . . . ?
C161 C162 C8A C163 15.7(8) . . . . ?
C8B C162 C8A C9A 84(2) . . . . ?
C161 C162 C8A C9A -173.4(5) . . . . ?
C163 C8A C9A C11A -64.8(8) . . . . ?
C162 C8A C9A C11A 124.6(7) . . . . ?
C163 C8A C9A C12A 170.2(7) . . . . ?
C162 C8A C9A C12A -0.3(9) . . . . ?
C163 C8A C9A C10A 51.9(8) . . . . ?
C162 C8A C9A C10A -118.6(7) . . . . ?
C161 C162 C8B C163 -14.7(9) . . . . ?
C8A C162 C8B C163 71(2) . . . . ?
C161 C162 C8B C9B 178.4(5) . . . . ?
C8A C162 C8B C9B -96(2) . . . . ?
C8A C163 C8B C162 -92(2) . . . . ?
C159 C163 C8B C162 14.4(9) . . . . ?
C8A C163 C8B C9B 75(2) . . . . ?
C159 C163 C8B C9B -178.9(6) . . . . ?
C162 C8B C9B C11B 171.0(8) . . . . ?
C163 C8B C9B C11B 4.7(10) . . . . ?
C162 C8B C9B C12B -67.4(9) . . . . ?
C163 C8B C9B C12B 126.3(8) . . . . ?
C162 C8B C9B C10B 48.7(10) . . . . ?
C163 C8B C9B C10B -117.6(8) . . . . ?

loop_
_platon_squeeze_void_nr
_platon_squeeze_void_average_x
_platon_squeeze_void_average_y
_platon_squeeze_void_average_z
_platon_squeeze_void_volume
_platon_squeeze_void_count_electrons
1 -0.500 0.000 0.500 1209.3 71.4
2 0.123 0.234 0.823 26.7 0.2
3 0.399 0.765 0.960 65.7 2.7
4 0.359 0.416 0.122 22.6 0.8
5 0.601 0.235 1.039 65.7 3.1
6 0.641 0.584 0.878 22.7 -0.1
7 0.876 0.765 0.177 26.7 0.7
